data_4089486
loop_
_publ_author_name
'Plessow, Philipp N.'
'Weigel, Laura'
'Lindner, Ronald'
'Sch\"afer, Ansgar'
'Rominger, Frank'
'Limbach, Michael'
'Hofmann, Peter'

_publ_section_title
;
 Mechanistic Details of the Nickel-Mediated Formation of Acrylates from
 CO2, Ethylene and Methyl Iodide
;
_journal_issue 11
_journal_name_full Organometallics
_journal_page_first 3327
_journal_paper_doi 10.1021/om400262b
_journal_volume 32
_journal_year 2013
_chemical_formula_sum 'C53 H57 B F24 Ni O2 P2'
_chemical_formula_weight 1313.45
_chemical_name_common 'E3 in manuscript'
_space_group_IT_number 2
_space_group_name_Hall '-P 1'
_space_group_name_H-M_alt 'P -1'
_symmetry_cell_setting triclinic
_symmetry_space_group_name_H-M 'P -1'
_atom_sites_solution_hydrogens geom
_atom_sites_solution_primary direct
_atom_sites_solution_secondary difmap
_audit_creation_method SHELXL-97
_cell_angle_alpha 86.316(1)
_cell_angle_beta 88.748(1)
_cell_angle_gamma 88.911(1)
_cell_formula_units_Z 4
_cell_length_a 12.6924(5)
_cell_length_b 18.3585(7)
_cell_length_c 25.7549(10)
_cell_measurement_reflns_used 6845
_cell_measurement_temperature 200(2)
_cell_measurement_theta_max 20.14
_cell_measurement_theta_min 2.22
_cell_volume 5986.5(4)
_computing_cell_refinement 'Bruker SAINT'
_computing_data_collection 'Bruker APEX2'
_computing_data_reduction 'Bruker SAINT'
_computing_molecular_graphics 'Bruker SHELXTL'
_computing_publication_material 'Bruker SHELXTL'
_computing_structure_refinement 'SHELXL-97 (Sheldrick, 2008)'
_computing_structure_solution 'SHELXS-97 (Sheldrick, 2008)'
_diffrn_ambient_temperature 200(2)
_diffrn_measured_fraction_theta_full 1.000
_diffrn_measured_fraction_theta_max 1.000
_diffrn_measurement_device_type 'Bruker APEX-II Quazar'
_diffrn_measurement_method '\f and \w scans'
_diffrn_radiation_monochromator graphite
_diffrn_radiation_source 'fine-focus sealed tube'
_diffrn_radiation_type MoK\a
_diffrn_radiation_wavelength 0.71073
_diffrn_reflns_av_R_equivalents 0.0648
_diffrn_reflns_av_sigmaI/netI 0.0937
_diffrn_reflns_limit_h_max 13
_diffrn_reflns_limit_h_min -13
_diffrn_reflns_limit_k_max 19
_diffrn_reflns_limit_k_min -19
_diffrn_reflns_limit_l_max 27
_diffrn_reflns_limit_l_min -27
_diffrn_reflns_number 48015
_diffrn_reflns_theta_full 22.72
_diffrn_reflns_theta_max 22.72
_diffrn_reflns_theta_min 0.79
_exptl_absorpt_coefficient_mu 0.491
_exptl_absorpt_correction_T_max 0.9665
_exptl_absorpt_correction_T_min 0.9526
_exptl_absorpt_correction_type multi-scan
_exptl_absorpt_process_details
;
Sheldrick, G. M. (2008). <i>SADABS</i>. University of G\"ottingen, Germany.
;
_exptl_crystal_colour orange
_exptl_crystal_density_diffrn 1.457
_exptl_crystal_density_method 'not measured'
_exptl_crystal_description polyhedron
_exptl_crystal_F_000 2680
_exptl_crystal_size_max 0.10
_exptl_crystal_size_mid 0.08
_exptl_crystal_size_min 0.07
_refine_diff_density_max 0.961
_refine_diff_density_min -0.441
_refine_diff_density_rms 0.060
_refine_ls_extinction_method none
_refine_ls_goodness_of_fit_ref 1.021
_refine_ls_hydrogen_treatment constr
_refine_ls_matrix_type full
_refine_ls_number_parameters 1691
_refine_ls_number_reflns 16082
_refine_ls_number_restraints 5249
_refine_ls_restrained_S_all 1.079
_refine_ls_R_factor_all 0.1245
_refine_ls_R_factor_gt 0.0617
_refine_ls_shift/su_max 0.003
_refine_ls_shift/su_mean 0.000
_refine_ls_structure_factor_coef Fsqd
_refine_ls_weighting_details 'calc w=1/[\s^2^(Fo^2^)+(0.0587P)^2^+5.5032P] where P=(Fo^2^+2Fc^2^)/3'
_refine_ls_weighting_scheme calc
_refine_ls_wR_factor_gt 0.1303
_refine_ls_wR_factor_ref 0.1577
_reflns_number_gt 9177
_reflns_number_total 16082
_reflns_threshold_expression >2sigma(I)
_cod_data_source_file om400262b_si_002.cif
_cod_data_source_block lw22
_cod_depositor_comments
;
The following automatic conversions were performed:

data item '_symmetry_cell_setting' value 'Triclinic' was changed to
'triclinic' in accordance with the
/home/saulius/struct/COD-crude-data/automatic-downloads/DataCite-retrospective/ACS/depositions/lib/dictionaries/cif_core.dic
dictionary named 'cif_core.dic' version 2.4.2 last updated on
2011-04-26.

Automatic conversion script
Id: cif_fix_values 6909 2019-04-08 15:41:33Z antanas 
;
_cod_original_sg_symbol_H-M P-1
_cod_database_code 4089486

loop_
_symmetry_equiv_pos_as_xyz
'x, y, z'
'-x, -y, -z'

loop_
_atom_site_label
_atom_site_type_symbol
_atom_site_fract_x
_atom_site_fract_y
_atom_site_fract_z
_atom_site_U_iso_or_equiv
_atom_site_adp_type
_atom_site_occupancy
_atom_site_symmetry_multiplicity
_atom_site_calc_flag
_atom_site_refinement_flags
_atom_site_disorder_assembly
_atom_site_disorder_group
Ni1_1 Ni 0.26376(6) 0.74464(4) 0.11737(3) 0.0464(2) Uani 1 1 d U . .
P1_1 P 0.09782(13) 0.72110(9) 0.12995(6) 0.0440(4) Uani 1 1 d U . .
P2_1 P 0.25088(13) 0.83181(9) 0.17013(6) 0.0435(4) Uani 1 1 d U . .
O1_1 O 0.4103(4) 0.7528(2) 0.0976(2) 0.0763(15) Uani 1 1 d U . .
O2_1 O 0.3069(4) 0.6748(2) 0.06740(17) 0.0678(14) Uani 1 1 d U . .
C1_1 C 0.3994(7) 0.7037(4) 0.0668(3) 0.076(2) Uani 1 1 d U . .
C2_1 C 0.4944(7) 0.6797(5) 0.0329(3) 0.093(3) Uani 1 1 d U . .
H2A_1 H 0.5510 0.7160 0.0335 0.111 Uiso 1 1 calc R . .
H2B_1 H 0.5226 0.6320 0.0470 0.111 Uiso 1 1 calc R . .
C3_1 C 0.4624(8) 0.6742(6) -0.0172(3) 0.131(4) Uani 1 1 d U . .
H3A_1 H 0.5223 0.6588 -0.0388 0.196 Uiso 1 1 calc R . .
H3B_1 H 0.4354 0.7217 -0.0311 0.196 Uiso 1 1 calc R . .
H3C_1 H 0.4066 0.6381 -0.0176 0.196 Uiso 1 1 calc R . .
C9_1 C 0.0493(5) 0.7753(3) 0.1834(2) 0.0482(16) Uani 1 1 d U . .
H9A_1 H -0.0267 0.7867 0.1789 0.058 Uiso 1 1 calc R . .
H9B_1 H 0.0574 0.7465 0.2169 0.058 Uiso 1 1 calc R . .
C10_1 C 0.1101(4) 0.8467(3) 0.1846(2) 0.0470(16) Uani 1 1 d U . .
H10A_1 H 0.1014 0.8662 0.2194 0.056 Uiso 1 1 calc R . .
H10B_1 H 0.0806 0.8833 0.1587 0.056 Uiso 1 1 calc R . .
C11_1 C 0.0802(5) 0.6228(3) 0.1521(3) 0.0553(17) Uani 1 1 d U . .
C12_1 C 0.1675(6) 0.6014(4) 0.1904(3) 0.071(2) Uani 1 1 d U . .
H12A_1 H 0.1609 0.6313 0.2205 0.107 Uiso 1 1 calc R . .
H12B_1 H 0.2363 0.6093 0.1732 0.107 Uiso 1 1 calc R . .
H12C_1 H 0.1612 0.5497 0.2020 0.107 Uiso 1 1 calc R . .
C13_1 C 0.0920(6) 0.5733(4) 0.1057(3) 0.089(3) Uani 1 1 d U . .
H13A_1 H 0.0365 0.5858 0.0807 0.133 Uiso 1 1 calc R . .
H13B_1 H 0.0859 0.5221 0.1184 0.133 Uiso 1 1 calc R . .
H13C_1 H 0.1612 0.5807 0.0887 0.133 Uiso 1 1 calc R . .
C14_1 C -0.0261(6) 0.6091(4) 0.1805(3) 0.082(2) Uani 1 1 d U . .
H14A_1 H -0.0837 0.6218 0.1567 0.123 Uiso 1 1 calc R . .
H14B_1 H -0.0319 0.6392 0.2106 0.123 Uiso 1 1 calc R . .
H14C_1 H -0.0303 0.5574 0.1924 0.123 Uiso 1 1 calc R . .
C15_1 C 0.0154(5) 0.7489(4) 0.0723(2) 0.0617(18) Uani 1 1 d U . .
C16_1 C 0.0685(7) 0.7221(5) 0.0227(3) 0.099(3) Uani 1 1 d U . .
H16A_1 H 0.0747 0.6687 0.0256 0.149 Uiso 1 1 calc R . .
H16B_1 H 0.1388 0.7430 0.0182 0.149 Uiso 1 1 calc R . .
H16C_1 H 0.0258 0.7375 -0.0075 0.149 Uiso 1 1 calc R . .
C17_1 C 0.0053(6) 0.8311(4) 0.0670(3) 0.089(2) Uani 1 1 d U . .
H17A_1 H -0.0294 0.8487 0.0983 0.133 Uiso 1 1 calc R . .
H17B_1 H -0.0367 0.8459 0.0365 0.133 Uiso 1 1 calc R . .
H17C_1 H 0.0756 0.8522 0.0627 0.133 Uiso 1 1 calc R . .
C18_1 C -0.0962(6) 0.7183(4) 0.0786(3) 0.089(2) Uani 1 1 d U . .
H18A_1 H -0.0921 0.6649 0.0821 0.133 Uiso 1 1 calc R . .
H18B_1 H -0.1372 0.7339 0.0479 0.133 Uiso 1 1 calc R . .
H18C_1 H -0.1305 0.7367 0.1097 0.133 Uiso 1 1 calc R . .
C21_1 C 0.3163(5) 0.8097(4) 0.2341(3) 0.0608(18) Uani 1 1 d U . .
C22_1 C 0.2463(6) 0.7569(4) 0.2674(3) 0.073(2) Uani 1 1 d U . .
H22A_1 H 0.1772 0.7801 0.2734 0.109 Uiso 1 1 calc R . .
H22B_1 H 0.2796 0.7447 0.3009 0.109 Uiso 1 1 calc R . .
H22C_1 H 0.2373 0.7122 0.2492 0.109 Uiso 1 1 calc R . .
C23_1 C 0.4218(6) 0.7711(4) 0.2251(3) 0.098(3) Uani 1 1 d U . .
H23A_1 H 0.4682 0.8036 0.2038 0.147 Uiso 1 1 calc R . .
H23B_1 H 0.4105 0.7266 0.2071 0.147 Uiso 1 1 calc R . .
H23C_1 H 0.4545 0.7583 0.2587 0.147 Uiso 1 1 calc R . .
C24_1 C 0.3305(6) 0.8776(4) 0.2652(3) 0.085(2) Uani 1 1 d U . .
H24A_1 H 0.2618 0.9016 0.2706 0.127 Uiso 1 1 calc R . .
H24B_1 H 0.3776 0.9117 0.2457 0.127 Uiso 1 1 calc R . .
H24C_1 H 0.3609 0.8630 0.2990 0.127 Uiso 1 1 calc R . .
C25_1 C 0.3001(6) 0.9189(3) 0.1367(3) 0.0594(18) Uani 1 1 d U . .
C26_1 C 0.4214(6) 0.9183(4) 0.1367(3) 0.094(3) Uani 1 1 d U . .
H26A_1 H 0.4456 0.9167 0.1726 0.140 Uiso 1 1 calc R . .
H26B_1 H 0.4472 0.9625 0.1176 0.140 Uiso 1 1 calc R . .
H26C_1 H 0.4486 0.8752 0.1198 0.140 Uiso 1 1 calc R . .
C27_1 C 0.2626(7) 0.9226(4) 0.0810(3) 0.087(2) Uani 1 1 d U . .
H27A_1 H 0.2897 0.8799 0.0637 0.130 Uiso 1 1 calc R . .
H27B_1 H 0.2886 0.9672 0.0625 0.130 Uiso 1 1 calc R . .
H27C_1 H 0.1854 0.9232 0.0810 0.130 Uiso 1 1 calc R . .
C28_1 C 0.2584(6) 0.9869(4) 0.1630(3) 0.083(2) Uani 1 1 d U . .
H28A_1 H 0.2824 0.9852 0.1990 0.124 Uiso 1 1 calc R . .
H28B_1 H 0.1812 0.9880 0.1628 0.124 Uiso 1 1 calc R . .
H28C_1 H 0.2852 1.0309 0.1439 0.124 Uiso 1 1 calc R . .
B1_1 B 0.7257(5) 0.7481(3) 0.3663(2) 0.0307(14) Uani 1 1 d U . .
C31_1 C 0.6016(4) 0.7509(3) 0.38457(18) 0.0292(13) Uani 1 1 d U . .
C32_1 C 0.5369(4) 0.6904(3) 0.3827(2) 0.0354(14) Uani 1 1 d U . .
H32_1 H 0.5681 0.6454 0.3738 0.042 Uiso 1 1 calc R . .
C33_1 C 0.4301(5) 0.6928(3) 0.3931(2) 0.0383(14) Uani 1 1 d U . .
C34_1 C 0.3817(5) 0.7561(3) 0.4074(2) 0.0435(15) Uani 1 1 d U . .
H34_1 H 0.3081 0.7578 0.4151 0.052 Uiso 1 1 calc R . .
C35_1 C 0.4424(5) 0.8177(3) 0.4103(2) 0.0401(14) Uani 1 1 d U . .
C36_1 C 0.5493(4) 0.8148(3) 0.39791(19) 0.0334(13) Uani 1 1 d U . .
H36_1 H 0.5886 0.8583 0.3985 0.040 Uiso 1 1 calc R . .
C38_1 C 0.3943(5) 0.8877(4) 0.4265(3) 0.0592(18) Uani 1 1 d DU . .
C41_1 C 0.7968(4) 0.8081(3) 0.39262(19) 0.0288(13) Uani 1 1 d U . .
C42_1 C 0.7800(5) 0.8279(3) 0.4434(2) 0.0365(14) Uani 1 1 d U . .
H42_1 H 0.7195 0.8097 0.4620 0.044 Uiso 1 1 calc R . .
C43_1 C 0.8467(5) 0.8728(3) 0.4685(2) 0.0413(15) Uani 1 1 d U A .
C44_1 C 0.9356(5) 0.8999(3) 0.4426(2) 0.0437(15) Uani 1 1 d U . .
H44_1 H 0.9816 0.9309 0.4592 0.052 Uiso 1 1 calc R . .
C45_1 C 0.9564(4) 0.8812(3) 0.3924(2) 0.0370(14) Uani 1 1 d U . .
C46_1 C 0.8885(4) 0.8360(3) 0.3683(2) 0.0326(13) Uani 1 1 d U . .
H46_1 H 0.9051 0.8235 0.3338 0.039 Uiso 1 1 calc R . .
C47_1 C 0.8217(6) 0.8906(4) 0.5230(3) 0.0623(18) Uani 1 1 d DU . .
C48_1 C 1.0541(5) 0.9061(4) 0.3642(3) 0.0565(17) Uani 1 1 d DU . .
C51_1 C 0.7231(4) 0.7571(3) 0.30266(19) 0.0264(12) Uani 1 1 d U . .
C52_1 C 0.7338(4) 0.8239(3) 0.2741(2) 0.0291(13) Uani 1 1 d U . .
H52_1 H 0.7474 0.8662 0.2921 0.035 Uiso 1 1 calc R . .
C53_1 C 0.7253(4) 0.8309(3) 0.2204(2) 0.0368(14) Uani 1 1 d U B .
C54_1 C 0.7032(4) 0.7710(3) 0.1929(2) 0.0373(14) Uani 1 1 d U . .
H54_1 H 0.6973 0.7757 0.1561 0.045 Uiso 1 1 calc R . .
C55_1 C 0.6901(4) 0.7047(3) 0.2198(2) 0.0331(13) Uani 1 1 d U C .
C56_1 C 0.7012(4) 0.6976(3) 0.2732(2) 0.0315(13) Uani 1 1 d U . .
H56_1 H 0.6938 0.6507 0.2906 0.038 Uiso 1 1 calc R . .
C57_1 C 0.7433(6) 0.9033(4) 0.1931(2) 0.0596(18) Uani 1 1 d DU . .
C58_1 C 0.6605(5) 0.6391(3) 0.1924(2) 0.0492(16) Uani 1 1 d DU . .
C61_1 C 0.7833(4) 0.6710(3) 0.3854(2) 0.0290(13) Uani 1 1 d U . .
C62_1 C 0.8716(4) 0.6445(3) 0.3584(2) 0.0345(14) Uani 1 1 d U . .
H62_1 H 0.8915 0.6692 0.3262 0.041 Uiso 1 1 calc R . .
C63_1 C 0.9310(4) 0.5847(3) 0.3758(2) 0.0388(14) Uani 1 1 d U . .
C64_1 C 0.9042(5) 0.5471(3) 0.4225(2) 0.0438(15) Uani 1 1 d U . .
H64_1 H 0.9442 0.5055 0.4349 0.053 Uiso 1 1 calc R . .
C65_1 C 0.8183(5) 0.5713(3) 0.4506(2) 0.0358(14) Uani 1 1 d U . .
C66_1 C 0.7598(4) 0.6317(3) 0.4324(2) 0.0332(13) Uani 1 1 d U . .
H66_1 H 0.7012 0.6472 0.4528 0.040 Uiso 1 1 calc R . .
C67_1 C 1.0236(6) 0.5614(4) 0.3436(3) 0.0605(19) Uani 1 1 d DU . .
C68_1 C 0.7880(6) 0.5344(3) 0.5016(2) 0.0548(17) Uani 1 1 d DU . .
C37_1 C 0.3690(5) 0.6251(4) 0.3883(3) 0.0622(19) Uani 1 1 d DU . .
F31_1 F 0.3617(4) 0.6068(2) 0.33939(18) 0.1013(15) Uani 1 1 d DU . .
F32_1 F 0.4134(3) 0.5660(2) 0.41236(18) 0.0893(14) Uani 1 1 d DU . .
F33_1 F 0.2726(3) 0.6290(2) 0.4066(2) 0.127(2) Uani 1 1 d DU . .
F34_1 F 0.3833(5) 0.9366(2) 0.38861(19) 0.130(2) Uani 1 1 d DU . .
F35_1 F 0.2994(4) 0.8797(3) 0.4483(2) 0.1177(18) Uani 1 1 d DU . .
F36_1 F 0.4491(3) 0.9180(2) 0.46172(19) 0.1060(17) Uani 1 1 d DU . .
F41_1 F 0.782(3) 0.8347(11) 0.5507(9) 0.112(8) Uani 0.52(4) 1 d PDU A 1
F42_1 F 0.753(2) 0.9430(13) 0.5283(10) 0.113(8) Uani 0.52(4) 1 d PDU A 1
F43_1 F 0.9055(14) 0.9081(19) 0.5480(9) 0.131(9) Uani 0.52(4) 1 d PDU A 1
F44_1 F 1.0973(3) 0.9624(2) 0.38359(17) 0.0953(15) Uani 1 1 d DU . .
F45_1 F 1.0378(3) 0.9261(2) 0.31427(16) 0.0886(14) Uani 1 1 d DU . .
F46_1 F 1.1279(3) 0.8540(2) 0.3632(2) 0.1050(16) Uani 1 1 d DU . .
F51_1 F 0.6723(15) 0.9509(10) 0.2054(9) 0.135(8) Uani 0.55(3) 1 d PDU B 1
F52_1 F 0.8317(13) 0.9327(10) 0.2080(6) 0.100(5) Uani 0.55(3) 1 d PDU B 1
F53_1 F 0.757(2) 0.9053(10) 0.1430(4) 0.141(10) Uani 0.55(3) 1 d PDU B 1
F54_1 F 0.649(3) 0.6498(15) 0.1421(4) 0.114(8) Uani 0.61(5) 1 d PDU C 1
F55_1 F 0.7293(15) 0.5848(9) 0.2002(11) 0.090(6) Uani 0.61(5) 1 d PDU C 1
F56_1 F 0.5710(12) 0.6115(14) 0.2113(9) 0.078(5) Uani 0.61(5) 1 d PDU C 1
F61_1 F 1.0819(3) 0.6176(3) 0.32524(19) 0.1068(16) Uani 1 1 d DU . .
F62_1 F 0.9929(3) 0.5294(2) 0.30163(15) 0.0920(14) Uani 1 1 d DU . .
F63_1 F 1.0868(3) 0.5151(3) 0.36843(15) 0.1016(16) Uani 1 1 d DU . .
F64_1 F 0.8378(4) 0.4718(2) 0.51140(17) 0.1135(18) Uani 1 1 d DU . .
F65_1 F 0.6869(4) 0.5201(3) 0.50568(17) 0.1061(16) Uani 1 1 d DU . .
F66_1 F 0.8046(4) 0.5738(2) 0.54094(14) 0.0944(15) Uani 1 1 d DU . .
Ni1_2 Ni 0.76497(7) 0.26255(4) 0.38535(3) 0.0508(3) Uani 1 1 d U . .
P1_2 P 0.74428(13) 0.17327(9) 0.33569(6) 0.0440(4) Uani 1 1 d U . .
P2_2 P 0.61665(13) 0.31208(9) 0.36074(6) 0.0470(5) Uani 1 1 d U . .
O1_2 O 0.8122(4) 0.3328(3) 0.43226(19) 0.0872(18) Uani 1 1 d U . .
O2_2 O 0.8991(4) 0.2349(3) 0.41482(19) 0.0779(16) Uani 1 1 d U . .
C1_2 C 0.8939(6) 0.2923(5) 0.4398(3) 0.076(2) Uani 1 1 d U . .
C2_2 C 0.9813(6) 0.3106(5) 0.4767(3) 0.085(2) Uani 1 1 d U . .
H2A_2 H 1.0472 0.2839 0.4681 0.102 Uiso 1 1 calc R . .
H2B_2 H 0.9951 0.3636 0.4735 0.102 Uiso 1 1 calc R . .
C3_2 C 0.9452(7) 0.2888(5) 0.5293(3) 0.097(3) Uani 1 1 d U . .
H3A_2 H 0.9996 0.2994 0.5540 0.145 Uiso 1 1 calc R . .
H3B_2 H 0.9313 0.2363 0.5319 0.145 Uiso 1 1 calc R . .
H3C_2 H 0.8803 0.3159 0.5374 0.145 Uiso 1 1 calc R . .
C9_2 C 0.6328(4) 0.1984(3) 0.2939(2) 0.0490(16) Uani 1 1 d U . .
H9A_2 H 0.6590 0.2248 0.2616 0.059 Uiso 1 1 calc R . .
H9B_2 H 0.5983 0.1535 0.2841 0.059 Uiso 1 1 calc R . .
C10_2 C 0.5514(5) 0.2468(3) 0.3211(2) 0.0535(17) Uani 1 1 d U . .
H10A_2 H 0.5041 0.2157 0.3437 0.064 Uiso 1 1 calc R . .
H10B_2 H 0.5079 0.2739 0.2946 0.064 Uiso 1 1 calc R . .
C11_2 C 0.8623(5) 0.1634(3) 0.2917(2) 0.0529(16) Uani 1 1 d U . .
C12_2 C 0.8968(5) 0.2400(4) 0.2727(3) 0.074(2) Uani 1 1 d U . .
H12A_2 H 0.9129 0.2678 0.3027 0.111 Uiso 1 1 calc R . .
H12B_2 H 0.8399 0.2648 0.2530 0.111 Uiso 1 1 calc R . .
H12C_2 H 0.9598 0.2365 0.2503 0.111 Uiso 1 1 calc R . .
C13_2 C 0.9557(5) 0.1258(4) 0.3214(3) 0.081(2) Uani 1 1 d U . .
H13A_2 H 0.9709 0.1529 0.3518 0.121 Uiso 1 1 calc R . .
H13B_2 H 1.0182 0.1251 0.2983 0.121 Uiso 1 1 calc R . .
H13C_2 H 0.9371 0.0756 0.3328 0.121 Uiso 1 1 calc R . .
C14_2 C 0.8387(6) 0.1219(4) 0.2437(3) 0.079(2) Uani 1 1 d U . .
H14A_2 H 0.8179 0.0720 0.2546 0.118 Uiso 1 1 calc R . .
H14B_2 H 0.9018 0.1203 0.2211 0.118 Uiso 1 1 calc R . .
H14C_2 H 0.7812 0.1468 0.2245 0.118 Uiso 1 1 calc R . .
C15_2 C 0.7139(6) 0.0854(3) 0.3729(3) 0.069(2) Uani 1 1 d U . .
C16_2 C 0.7847(7) 0.0764(4) 0.4203(3) 0.101(3) Uani 1 1 d U . .
H16A_2 H 0.8587 0.0742 0.4087 0.151 Uiso 1 1 calc R . .
H16B_2 H 0.7672 0.0313 0.4408 0.151 Uiso 1 1 calc R . .
H16C_2 H 0.7736 0.1181 0.4419 0.151 Uiso 1 1 calc R . .
C17_2 C 0.5991(7) 0.0881(4) 0.3922(3) 0.098(3) Uani 1 1 d U . .
H17A_2 H 0.5524 0.0935 0.3623 0.147 Uiso 1 1 calc R . .
H17B_2 H 0.5883 0.1297 0.4138 0.147 Uiso 1 1 calc R . .
H17C_2 H 0.5829 0.0428 0.4128 0.147 Uiso 1 1 calc R . .
C18_2 C 0.7274(7) 0.0180(4) 0.3400(3) 0.103(3) Uani 1 1 d U . .
H18A_2 H 0.6808 0.0234 0.3101 0.155 Uiso 1 1 calc R . .
H18B_2 H 0.7092 -0.0261 0.3615 0.155 Uiso 1 1 calc R . .
H18C_2 H 0.8008 0.0142 0.3277 0.155 Uiso 1 1 calc R . .
C21_2 C 0.6334(6) 0.3987(4) 0.3193(3) 0.0673(19) Uani 1 1 d U . .
C22_2 C 0.6749(6) 0.3791(4) 0.2654(3) 0.086(2) Uani 1 1 d U . .
H22A_2 H 0.7410 0.3511 0.2692 0.129 Uiso 1 1 calc R . .
H22B_2 H 0.6874 0.4240 0.2436 0.129 Uiso 1 1 calc R . .
H22C_2 H 0.6228 0.3498 0.2490 0.129 Uiso 1 1 calc R . .
C23_2 C 0.7153(7) 0.4468(4) 0.3429(3) 0.106(3) Uani 1 1 d U . .
H23A_2 H 0.7816 0.4191 0.3474 0.159 Uiso 1 1 calc R . .
H23B_2 H 0.6892 0.4617 0.3767 0.159 Uiso 1 1 calc R . .
H23C_2 H 0.7275 0.4902 0.3195 0.159 Uiso 1 1 calc R . .
C24_2 C 0.5294(7) 0.4417(4) 0.3110(3) 0.100(3) Uani 1 1 d U . .
H24A_2 H 0.4780 0.4108 0.2955 0.151 Uiso 1 1 calc R . .
H24B_2 H 0.5420 0.4850 0.2876 0.151 Uiso 1 1 calc R . .
H24C_2 H 0.5017 0.4568 0.3445 0.151 Uiso 1 1 calc R . .
C25_2 C 0.5261(6) 0.3261(4) 0.4181(3) 0.0651(19) Uani 1 1 d U . .
C26_2 C 0.5599(6) 0.3916(4) 0.4469(3) 0.090(3) Uani 1 1 d U . .
H26A_2 H 0.6338 0.3851 0.4567 0.135 Uiso 1 1 calc R . .
H26B_2 H 0.5157 0.3956 0.4783 0.135 Uiso 1 1 calc R . .
H26C_2 H 0.5520 0.4362 0.4242 0.135 Uiso 1 1 calc R . .
C27_2 C 0.5364(7) 0.2574(4) 0.4561(3) 0.096(3) Uani 1 1 d U . .
H27A_2 H 0.5145 0.2144 0.4387 0.144 Uiso 1 1 calc R . .
H27B_2 H 0.4914 0.2635 0.4869 0.144 Uiso 1 1 calc R . .
H27C_2 H 0.6099 0.2509 0.4666 0.144 Uiso 1 1 calc R . .
C28_2 C 0.4111(6) 0.3350(5) 0.4027(3) 0.097(3) Uani 1 1 d U . .
H28A_2 H 0.3904 0.2924 0.3844 0.146 Uiso 1 1 calc R . .
H28B_2 H 0.4024 0.3792 0.3797 0.146 Uiso 1 1 calc R . .
H28C_2 H 0.3666 0.3389 0.4340 0.146 Uiso 1 1 calc R . .
B1_2 B 1.2238(5) 0.2526(3) 0.1352(2) 0.0350(15) Uani 1 1 d U . .
C31_2 C 1.2568(4) 0.3353(3) 0.1130(2) 0.0319(13) Uani 1 1 d U . .
C32_2 C 1.2196(4) 0.3671(3) 0.0661(2) 0.0359(14) Uani 1 1 d U . .
H32_2 H 1.1672 0.3427 0.0484 0.043 Uiso 1 1 calc R . .
C33_2 C 1.2572(5) 0.4336(3) 0.0443(2) 0.0410(14) Uani 1 1 d U E .
C34_2 C 1.3325(5) 0.4703(3) 0.0691(2) 0.0520(17) Uani 1 1 d U . .
H34_2 H 1.3578 0.5157 0.0546 0.062 Uiso 1 1 calc R . .
C35_2 C 1.3703(5) 0.4400(3) 0.1152(3) 0.0534(17) Uani 1 1 d U D .
C36_2 C 1.3345(4) 0.3740(3) 0.1363(2) 0.0438(15) Uani 1 1 d U . .
H36_2 H 1.3637 0.3542 0.1679 0.053 Uiso 1 1 calc R . .
C37_2 C 1.4532(7) 0.4790(4) 0.1427(3) 0.085(2) Uani 1 1 d DU . .
C38_2 C 1.2150(6) 0.4638(4) -0.0060(3) 0.066(2) Uani 1 1 d DU . .
C41_2 C 1.2284(4) 0.2434(3) 0.1992(2) 0.0325(13) Uani 1 1 d U . .
C42_2 C 1.1950(4) 0.2997(3) 0.2301(2) 0.0378(14) Uani 1 1 d U . .
H42_2 H 1.1735 0.3451 0.2135 0.045 Uiso 1 1 calc R . .
C43_2 C 1.1922(4) 0.2916(3) 0.2842(2) 0.0403(15) Uani 1 1 d U . .
C44_2 C 1.2233(5) 0.2261(3) 0.3099(2) 0.0475(16) Uani 1 1 d U . .
H44_2 H 1.2218 0.2203 0.3468 0.057 Uiso 1 1 calc R . .
C45_2 C 1.2564(5) 0.1700(3) 0.2802(2) 0.0420(15) Uani 1 1 d U . .
C46_2 C 1.2562(4) 0.1785(3) 0.2265(2) 0.0406(15) Uani 1 1 d U . .
H46_2 H 1.2760 0.1377 0.2073 0.049 Uiso 1 1 calc R . .
C47_2 C 1.1548(6) 0.3542(4) 0.3140(3) 0.0647(19) Uani 1 1 d DU . .
C48_2 C 1.2923(7) 0.0997(4) 0.3058(2) 0.069(2) Uani 1 1 d DU . .
C51_2 C 1.3080(4) 0.1999(3) 0.1071(2) 0.0297(13) Uani 1 1 d U . .
C52_2 C 1.4058(4) 0.1817(3) 0.1277(2) 0.0396(15) Uani 1 1 d U . .
H52_2 H 1.4226 0.1993 0.1604 0.048 Uiso 1 1 calc R . .
C53_2 C 1.4802(5) 0.1391(3) 0.1029(3) 0.0502(16) Uani 1 1 d U . .
C54_2 C 1.4596(5) 0.1136(3) 0.0546(3) 0.0527(17) Uani 1 1 d U . .
H54_2 H 1.5101 0.0843 0.0373 0.063 Uiso 1 1 calc R . .
C55_2 C 1.3643(5) 0.1317(3) 0.0325(2) 0.0444(15) Uani 1 1 d U . .
C56_2 C 1.2911(4) 0.1738(3) 0.0582(2) 0.0358(14) Uani 1 1 d U . .
H56_2 H 1.2261 0.1856 0.0418 0.043 Uiso 1 1 calc R . .
C57_2 C 1.5799(6) 0.1192(5) 0.1303(4) 0.090(2) Uani 1 1 d DU . .
C58_2 C 1.3394(6) 0.1079(4) -0.0198(3) 0.0642(19) Uani 1 1 d DU . .
C61_2 C 1.1014(4) 0.2343(3) 0.12291(19) 0.0308(13) Uani 1 1 d U . .
C62_2 C 1.0708(4) 0.1638(3) 0.1128(2) 0.0383(14) Uani 1 1 d U . .
H62_2 H 1.1230 0.1261 0.1115 0.046 Uiso 1 1 calc R . .
C63_2 C 0.9667(5) 0.1473(3) 0.1046(2) 0.0470(15) Uani 1 1 d U F .
C64_2 C 0.8880(5) 0.1997(4) 0.1069(2) 0.0534(17) Uani 1 1 d U . .
H64_2 H 0.8168 0.1881 0.1012 0.064 Uiso 1 1 calc R . .
C65_2 C 0.9153(5) 0.2697(3) 0.1179(2) 0.0440(15) Uani 1 1 d U G .
C66_2 C 1.0196(5) 0.2861(3) 0.1254(2) 0.0386(14) Uani 1 1 d U . .
H66_2 H 1.0363 0.3346 0.1326 0.046 Uiso 1 1 calc R . .
C67_2 C 0.9404(6) 0.0712(4) 0.0924(3) 0.075(2) Uani 1 1 d DU . .
C68_2 C 0.8316(5) 0.3269(4) 0.1209(3) 0.0666(19) Uani 1 1 d DU . .
F31_2 F 1.4243(15) 0.4881(10) 0.1920(4) 0.129(7) Uani 0.53(3) 1 d PDU D 1
F32_2 F 1.5395(13) 0.4422(13) 0.1461(9) 0.163(10) Uani 0.53(3) 1 d PDU D 1
F33_2 F 1.469(2) 0.5450(8) 0.1235(6) 0.157(12) Uani 0.53(3) 1 d PDU D 1
F34_2 F 1.2447(9) 0.4219(9) -0.0442(4) 0.090(4) Uani 0.71(4) 1 d PDU E 1
F35_2 F 1.1120(7) 0.4663(10) -0.0088(6) 0.101(4) Uani 0.71(4) 1 d PDU E 1
F36_2 F 1.2510(17) 0.5277(7) -0.0204(9) 0.156(7) Uani 0.71(4) 1 d PDU E 1
F41_2 F 1.0623(4) 0.3784(3) 0.3005(2) 0.130(2) Uani 1 1 d DU . .
F42_2 F 1.2165(4) 0.4095(3) 0.3085(2) 0.129(2) Uani 1 1 d DU . .
F43_2 F 1.1479(5) 0.3393(3) 0.36402(17) 0.138(2) Uani 1 1 d DU . .
F44_2 F 1.3061(6) 0.1004(3) 0.35480(16) 0.161(3) Uani 1 1 d DU . .
F45_2 F 1.3824(4) 0.0743(2) 0.28572(17) 0.0979(15) Uani 1 1 d DU . .
F46_2 F 1.2281(4) 0.0459(2) 0.2982(2) 0.1181(18) Uani 1 1 d DU . .
F51_2 F 1.6287(3) 0.1762(3) 0.1450(2) 0.1144(18) Uani 1 1 d DU . .
F52_2 F 1.5619(4) 0.0845(3) 0.1789(3) 0.144(2) Uani 1 1 d DU . .
F53_2 F 1.6416(4) 0.0778(4) 0.1079(2) 0.172(3) Uani 1 1 d DU . .
F54_2 F 1.3987(4) 0.0535(3) -0.03421(18) 0.133(2) Uani 1 1 d DU . .
F55_2 F 1.2431(4) 0.0835(3) -0.02279(17) 0.1173(18) Uani 1 1 d DU . .
F56_2 F 1.3475(5) 0.1595(2) -0.05675(16) 0.1224(19) Uani 1 1 d DU . .
F61_2 F 1.0035(11) 0.0460(7) 0.0555(4) 0.089(4) Uani 0.566(17) 1 d PDU F 1
F62_2 F 0.9643(13) 0.0229(6) 0.1316(4) 0.123(6) Uani 0.566(17) 1 d PDU F 1
F63_2 F 0.8484(7) 0.0568(7) 0.0778(9) 0.158(9) Uani 0.566(17) 1 d PDU F 1
F64_2 F 0.7805(14) 0.3384(13) 0.0785(4) 0.138(8) Uani 0.60(3) 1 d PDU G 1
F65_2 F 0.7589(9) 0.3049(7) 0.1565(5) 0.078(4) Uani 0.60(3) 1 d PDU G 1
F66_2 F 0.8645(11) 0.3867(9) 0.1377(12) 0.156(9) Uani 0.60(3) 1 d PDU G 1
F41B_1 F 0.874(3) 0.9460(17) 0.5371(12) 0.165(12) Uani 0.48(4) 1 d PDU A 2
F42B_1 F 0.834(3) 0.8355(13) 0.5564(10) 0.125(9) Uani 0.48(4) 1 d PDU A 2
F43B_1 F 0.7226(12) 0.9099(19) 0.5286(11) 0.104(9) Uani 0.48(4) 1 d PDU A 2
F51B_1 F 0.8401(11) 0.9118(15) 0.1781(17) 0.203(15) Uani 0.45(3) 1 d PDU B 2
F52B_1 F 0.685(2) 0.9118(12) 0.1513(8) 0.109(9) Uani 0.45(3) 1 d PDU B 2
F53B_1 F 0.715(3) 0.9587(10) 0.2183(7) 0.129(10) Uani 0.45(3) 1 d PDU B 2
F54B_1 F 0.703(4) 0.5766(14) 0.2102(12) 0.088(10) Uani 0.39(5) 1 d PDU C 2
F55B_1 F 0.5593(11) 0.628(2) 0.192(2) 0.110(11) Uani 0.39(5) 1 d PDU C 2
F56B_1 F 0.690(3) 0.645(2) 0.1430(7) 0.076(8) Uani 0.39(5) 1 d PDU C 2
F31B_2 F 1.5310(11) 0.4997(13) 0.1114(7) 0.130(9) Uani 0.47(3) 1 d PDU D 2
F32B_2 F 1.4160(13) 0.5384(14) 0.1600(15) 0.226(18) Uani 0.47(3) 1 d PDU D 2
F33B_2 F 1.502(2) 0.4399(13) 0.1780(10) 0.176(15) Uani 0.47(3) 1 d PDU D 2
F61B_2 F 0.8616(11) 0.0500(8) 0.1229(5) 0.087(6) Uani 0.434(17) 1 d PDU F 2
F62B_2 F 0.893(2) 0.0741(11) 0.0477(5) 0.187(14) Uani 0.434(17) 1 d PDU F 2
F63B_2 F 1.0129(12) 0.0234(10) 0.0958(15) 0.274(18) Uani 0.434(17) 1 d PDU F 2
F34B_2 F 1.203(5) 0.5351(8) -0.0092(14) 0.096(13) Uani 0.29(4) 1 d PDU E 2
F35B_2 F 1.264(4) 0.447(3) -0.0486(12) 0.170(18) Uani 0.29(4) 1 d PDU E 2
F36B_2 F 1.119(2) 0.440(3) -0.011(2) 0.154(17) Uani 0.29(4) 1 d PDU E 2
F64B_2 F 0.786(3) 0.339(2) 0.1651(7) 0.216(16) Uani 0.40(3) 1 d PDU G 2
F65B_2 F 0.865(2) 0.3935(10) 0.1059(13) 0.112(9) Uani 0.40(3) 1 d PDU G 2
F66B_2 F 0.755(2) 0.3207(17) 0.0883(12) 0.141(11) Uani 0.40(3) 1 d PDU G 2

loop_
_atom_site_aniso_label
_atom_site_aniso_U_11
_atom_site_aniso_U_22
_atom_site_aniso_U_33
_atom_site_aniso_U_23
_atom_site_aniso_U_13
_atom_site_aniso_U_12
Ni1_1 0.0517(6) 0.0401(5) 0.0472(5) -0.0078(4) 0.0190(4) -0.0002(4)
P1_1 0.0484(11) 0.0503(11) 0.0332(9) -0.0035(8) 0.0036(8) -0.0035(8)
P2_1 0.0462(11) 0.0375(10) 0.0470(10) -0.0070(8) 0.0030(8) 0.0052(8)
O1_1 0.063(3) 0.059(3) 0.107(4) -0.023(3) 0.044(3) -0.005(2)
O2_1 0.086(4) 0.052(3) 0.067(3) -0.020(2) 0.029(3) -0.001(3)
C1_1 0.087(5) 0.063(5) 0.077(5) -0.006(4) 0.050(5) 0.001(4)
C2_1 0.107(6) 0.094(6) 0.078(5) -0.025(5) 0.031(5) 0.012(5)
C3_1 0.130(9) 0.180(11) 0.080(6) -0.013(7) 0.024(6) 0.024(8)
C9_1 0.037(4) 0.065(4) 0.043(4) -0.008(3) 0.007(3) 0.001(3)
C10_1 0.045(4) 0.056(4) 0.040(4) -0.011(3) 0.000(3) 0.015(3)
C11_1 0.061(4) 0.051(4) 0.055(4) -0.003(3) 0.008(3) -0.015(3)
C12_1 0.082(5) 0.048(5) 0.082(5) 0.015(4) -0.002(4) -0.003(4)
C13_1 0.116(7) 0.060(5) 0.093(6) -0.023(4) 0.007(5) -0.021(5)
C14_1 0.073(5) 0.093(6) 0.079(6) 0.008(4) 0.005(4) -0.032(4)
C15_1 0.067(4) 0.080(5) 0.039(4) 0.001(3) -0.010(3) -0.006(4)
C16_1 0.125(7) 0.136(7) 0.036(4) -0.001(5) -0.007(4) -0.004(6)
C17_1 0.097(6) 0.092(5) 0.074(6) 0.024(4) -0.045(5) 0.003(5)
C18_1 0.074(5) 0.116(7) 0.077(6) -0.004(5) -0.035(4) -0.017(5)
C21_1 0.060(4) 0.061(5) 0.062(4) -0.009(3) -0.015(4) 0.005(4)
C22_1 0.091(6) 0.071(5) 0.057(5) 0.005(4) -0.028(4) -0.007(4)
C23_1 0.060(5) 0.100(7) 0.134(8) -0.010(6) -0.028(5) 0.026(4)
C24_1 0.109(7) 0.078(5) 0.071(5) -0.015(4) -0.029(5) -0.011(5)
C25_1 0.070(5) 0.037(4) 0.071(5) -0.004(3) 0.015(4) -0.005(3)
C26_1 0.079(5) 0.075(6) 0.127(7) -0.014(5) 0.041(5) -0.028(4)
C27_1 0.137(7) 0.055(5) 0.066(5) 0.012(4) 0.017(5) -0.025(5)
C28_1 0.110(6) 0.041(4) 0.097(6) -0.008(4) 0.001(5) 0.002(4)
B1_1 0.033(4) 0.029(4) 0.030(3) 0.000(3) 0.003(3) 0.001(3)
C31_1 0.038(3) 0.031(3) 0.018(3) 0.005(2) -0.001(2) 0.002(2)
C32_1 0.041(3) 0.031(3) 0.034(3) 0.000(3) 0.004(3) 0.000(3)
C33_1 0.036(3) 0.046(4) 0.032(3) 0.003(3) 0.002(3) -0.001(3)
C34_1 0.032(4) 0.060(4) 0.037(4) 0.003(3) 0.008(3) 0.005(3)
C35_1 0.036(4) 0.049(4) 0.035(4) -0.004(3) 0.001(3) 0.011(3)
C36_1 0.037(3) 0.032(3) 0.030(3) -0.001(3) 0.000(3) 0.002(3)
C38_1 0.051(4) 0.065(5) 0.063(5) -0.016(4) -0.003(4) 0.019(4)
C41_1 0.036(3) 0.024(3) 0.027(3) 0.000(2) -0.001(3) 0.006(2)
C42_1 0.049(4) 0.032(4) 0.028(3) -0.002(3) -0.001(3) 0.005(3)
C43_1 0.054(4) 0.041(4) 0.030(3) -0.010(3) -0.009(3) 0.008(3)
C44_1 0.049(4) 0.036(4) 0.049(4) -0.017(3) -0.014(3) 0.000(3)
C45_1 0.037(3) 0.032(4) 0.043(3) -0.006(3) -0.004(3) 0.000(3)
C46_1 0.037(3) 0.030(3) 0.031(3) -0.008(3) -0.001(3) 0.005(3)
C47_1 0.087(5) 0.064(5) 0.038(4) -0.018(3) -0.004(4) 0.000(4)
C48_1 0.050(4) 0.058(5) 0.065(5) -0.020(4) -0.002(4) -0.011(3)
C51_1 0.021(3) 0.026(3) 0.031(3) 0.000(2) 0.000(2) 0.003(2)
C52_1 0.035(3) 0.022(3) 0.031(3) -0.004(2) -0.002(3) 0.000(3)
C53_1 0.051(4) 0.031(3) 0.029(3) 0.001(2) -0.003(3) -0.002(3)
C54_1 0.048(4) 0.042(4) 0.023(3) -0.004(3) -0.005(3) -0.004(3)
C55_1 0.034(3) 0.034(3) 0.031(3) -0.005(3) 0.000(3) -0.002(3)
C56_1 0.036(3) 0.022(3) 0.036(3) 0.001(2) 0.004(3) -0.002(3)
C57_1 0.096(6) 0.048(4) 0.035(4) 0.007(3) -0.008(4) -0.013(4)
C58_1 0.058(4) 0.047(4) 0.044(4) -0.007(3) -0.010(4) -0.001(3)
C61_1 0.033(3) 0.028(3) 0.026(3) -0.006(2) -0.003(3) 0.002(2)
C62_1 0.039(4) 0.038(4) 0.026(3) -0.002(3) -0.004(3) 0.002(3)
C63_1 0.040(4) 0.044(4) 0.034(3) -0.010(3) -0.010(3) 0.015(3)
C64_1 0.060(4) 0.033(4) 0.039(4) -0.004(3) -0.017(3) 0.014(3)
C65_1 0.046(4) 0.029(3) 0.033(3) -0.001(3) -0.009(3) -0.002(3)
C66_1 0.043(4) 0.029(3) 0.028(3) -0.003(2) 0.001(3) -0.003(3)
C67_1 0.069(5) 0.065(5) 0.046(4) -0.003(4) -0.008(3) 0.037(4)
C68_1 0.083(5) 0.036(4) 0.044(4) 0.013(3) -0.006(4) -0.001(4)
C37_1 0.053(5) 0.058(5) 0.075(5) 0.006(4) 0.008(4) -0.015(4)
F31_1 0.135(4) 0.082(3) 0.090(3) -0.012(3) -0.020(3) -0.048(3)
F32_1 0.089(3) 0.059(3) 0.116(4) 0.027(3) -0.007(3) -0.027(2)
F33_1 0.055(3) 0.093(4) 0.237(6) -0.038(4) 0.049(3) -0.030(2)
F34_1 0.229(6) 0.068(3) 0.089(3) 0.007(3) 0.008(3) 0.084(4)
F35_1 0.067(3) 0.108(4) 0.180(5) -0.049(3) 0.041(3) 0.023(3)
F36_1 0.091(3) 0.108(4) 0.127(4) -0.074(3) -0.031(3) 0.042(3)
F41_1 0.23(2) 0.074(11) 0.033(8) -0.006(6) 0.022(12) -0.032(12)
F42_1 0.202(16) 0.083(12) 0.051(8) -0.013(10) 0.027(13) 0.060(12)
F43_1 0.145(10) 0.20(2) 0.057(9) -0.065(13) -0.033(8) -0.025(11)
F44_1 0.089(3) 0.097(3) 0.105(3) -0.039(3) 0.019(3) -0.057(3)
F45_1 0.075(3) 0.131(4) 0.060(3) 0.005(3) 0.007(2) -0.044(3)
F46_1 0.051(3) 0.088(3) 0.173(5) -0.006(3) 0.036(3) 0.007(2)
F51_1 0.179(12) 0.051(9) 0.17(2) 0.027(9) -0.018(11) 0.045(9)
F52_1 0.155(10) 0.078(9) 0.065(8) 0.028(6) -0.024(7) -0.075(8)
F53_1 0.33(3) 0.078(11) 0.022(5) 0.004(5) 0.004(9) -0.101(18)
F54_1 0.21(2) 0.086(10) 0.045(5) -0.015(6) -0.028(7) -0.051(13)
F55_1 0.064(7) 0.051(7) 0.160(17) -0.044(7) -0.012(7) 0.001(5)
F56_1 0.072(6) 0.076(8) 0.092(10) -0.032(7) 0.002(5) -0.043(6)
F61_1 0.073(3) 0.115(4) 0.128(4) 0.001(3) 0.043(3) 0.022(3)
F62_1 0.111(4) 0.119(4) 0.047(2) -0.027(2) -0.004(2) 0.053(3)
F63_1 0.103(3) 0.134(4) 0.064(3) -0.003(3) -0.002(2) 0.088(3)
F64_1 0.177(5) 0.069(3) 0.085(3) 0.043(2) 0.034(3) 0.054(3)
F65_1 0.096(3) 0.131(4) 0.085(3) 0.059(3) -0.002(3) -0.041(3)
F66_1 0.166(4) 0.087(3) 0.031(2) 0.004(2) 0.000(3) -0.024(3)
Ni1_2 0.0624(6) 0.0463(5) 0.0452(5) -0.0118(4) -0.0237(4) 0.0136(4)
P1_2 0.0561(11) 0.0364(10) 0.0399(10) -0.0053(8) -0.0048(8) 0.0040(8)
P2_2 0.0580(12) 0.0443(11) 0.0397(10) -0.0097(8) -0.0164(8) 0.0114(9)
O1_2 0.091(4) 0.087(4) 0.090(4) -0.049(3) -0.057(3) 0.034(3)
O2_2 0.079(3) 0.074(4) 0.085(4) -0.027(3) -0.046(3) 0.026(3)
C1_2 0.078(5) 0.080(6) 0.074(5) -0.024(4) -0.038(4) 0.013(4)
C2_2 0.072(5) 0.107(7) 0.080(5) -0.028(5) -0.027(4) -0.002(5)
C3_2 0.119(7) 0.098(7) 0.074(5) -0.003(5) -0.035(5) 0.012(5)
C9_2 0.048(4) 0.053(4) 0.049(4) -0.021(3) -0.008(3) -0.005(3)
C10_2 0.044(4) 0.072(5) 0.047(4) -0.020(3) -0.012(3) 0.006(3)
C11_2 0.052(4) 0.051(4) 0.055(4) -0.004(3) 0.001(3) 0.010(3)
C12_2 0.064(5) 0.079(5) 0.076(5) 0.004(4) 0.014(4) -0.005(4)
C13_2 0.062(5) 0.096(6) 0.083(6) -0.009(5) -0.004(4) 0.028(4)
C14_2 0.094(6) 0.091(6) 0.052(4) -0.021(4) 0.007(4) 0.015(5)
C15_2 0.096(6) 0.039(4) 0.070(5) 0.003(3) 0.017(4) 0.008(4)
C16_2 0.168(8) 0.063(6) 0.066(5) 0.025(4) -0.001(5) 0.046(6)
C17_2 0.119(6) 0.053(5) 0.117(7) 0.014(5) 0.045(5) -0.011(5)
C18_2 0.148(8) 0.041(5) 0.122(7) -0.014(4) 0.037(6) -0.011(5)
C21_2 0.093(6) 0.055(4) 0.054(4) 0.001(3) -0.014(4) 0.019(4)
C22_2 0.123(7) 0.066(5) 0.066(5) 0.016(4) 0.009(5) 0.016(5)
C23_2 0.142(7) 0.050(5) 0.125(8) 0.001(5) -0.026(6) -0.016(5)
C24_2 0.137(7) 0.078(6) 0.083(6) 0.008(5) -0.029(5) 0.063(5)
C25_2 0.069(5) 0.079(5) 0.049(4) -0.019(3) -0.007(3) 0.023(4)
C26_2 0.120(7) 0.095(6) 0.058(5) -0.037(4) -0.014(5) 0.030(5)
C27_2 0.129(7) 0.100(6) 0.056(5) -0.002(4) 0.022(5) 0.026(5)
C28_2 0.073(5) 0.136(8) 0.085(6) -0.037(5) 0.000(4) 0.031(5)
B1_2 0.044(4) 0.027(4) 0.035(3) -0.006(3) -0.005(3) 0.005(3)
C31_2 0.038(4) 0.029(3) 0.029(3) -0.007(2) -0.002(3) 0.003(3)
C32_2 0.044(4) 0.031(3) 0.034(3) -0.008(3) -0.004(3) 0.000(3)
C33_2 0.053(4) 0.031(4) 0.039(3) 0.000(3) -0.003(3) -0.002(3)
C34_2 0.068(5) 0.034(4) 0.053(4) 0.005(3) -0.008(3) -0.019(3)
C35_2 0.060(4) 0.043(4) 0.058(4) 0.001(3) -0.019(3) -0.018(3)
C36_2 0.048(4) 0.042(4) 0.041(4) -0.001(3) -0.017(3) -0.005(3)
C37_2 0.106(7) 0.065(5) 0.086(6) 0.010(4) -0.037(5) -0.046(5)
C38_2 0.105(6) 0.043(4) 0.050(4) 0.008(3) -0.023(4) -0.018(4)
C41_2 0.037(4) 0.030(3) 0.031(3) -0.006(2) 0.000(3) -0.001(3)
C42_2 0.040(4) 0.035(4) 0.040(3) -0.009(3) -0.003(3) -0.003(3)
C43_2 0.040(4) 0.045(4) 0.038(3) -0.017(3) 0.000(3) 0.000(3)
C44_2 0.054(4) 0.057(4) 0.032(3) -0.008(3) 0.001(3) -0.004(3)
C45_2 0.056(4) 0.037(3) 0.033(3) -0.001(3) -0.002(3) -0.001(3)
C46_2 0.055(4) 0.031(4) 0.036(3) -0.004(3) -0.001(3) -0.001(3)
C47_2 0.082(6) 0.061(5) 0.053(4) -0.021(4) 0.008(4) 0.016(4)
C48_2 0.120(7) 0.046(5) 0.036(4) 0.010(3) 0.019(4) 0.012(4)
C51_2 0.031(3) 0.027(3) 0.031(3) 0.000(2) 0.000(3) -0.008(2)
C52_2 0.035(4) 0.036(4) 0.048(4) -0.005(3) -0.002(3) -0.005(3)
C53_2 0.034(4) 0.041(4) 0.077(5) -0.012(3) 0.002(3) -0.001(3)
C54_2 0.045(4) 0.040(4) 0.073(4) -0.012(3) 0.025(3) -0.002(3)
C55_2 0.053(4) 0.042(4) 0.037(3) -0.005(3) 0.016(3) -0.001(3)
C56_2 0.037(4) 0.037(4) 0.033(3) 0.000(3) 0.004(3) -0.001(3)
C57_2 0.038(5) 0.102(7) 0.132(7) -0.015(6) -0.004(5) 0.001(4)
C58_2 0.089(6) 0.066(5) 0.039(4) -0.018(4) 0.019(4) -0.001(4)
C61_2 0.040(3) 0.026(3) 0.026(3) 0.003(3) 0.002(3) 0.003(3)
C62_2 0.037(3) 0.037(4) 0.039(4) 0.003(3) 0.007(3) -0.002(3)
C63_2 0.043(4) 0.045(4) 0.053(4) -0.002(3) 0.002(3) -0.012(3)
C64_2 0.034(4) 0.065(4) 0.060(4) 0.006(4) 0.003(3) -0.008(3)
C65_2 0.035(3) 0.053(4) 0.041(4) 0.006(3) 0.006(3) 0.009(3)
C66_2 0.047(4) 0.037(4) 0.031(3) 0.002(3) 0.001(3) 0.006(3)
C67_2 0.059(5) 0.058(5) 0.109(6) -0.011(5) 0.002(4) -0.021(4)
C68_2 0.056(5) 0.075(5) 0.067(5) 0.004(4) 0.001(4) 0.021(4)
F31_2 0.208(16) 0.116(15) 0.069(6) -0.001(8) -0.068(7) -0.088(11)
F32_2 0.099(9) 0.178(19) 0.21(3) 0.018(17) -0.091(13) -0.033(10)
F33_2 0.24(3) 0.101(13) 0.132(15) 0.080(12) -0.132(15) -0.127(14)
F34_2 0.124(8) 0.113(9) 0.032(4) 0.000(5) -0.015(4) -0.012(6)
F35_2 0.103(5) 0.121(11) 0.074(7) 0.028(6) -0.028(5) 0.040(6)
F36_2 0.263(17) 0.089(7) 0.116(14) 0.069(8) -0.109(11) -0.098(9)
F41_2 0.099(4) 0.125(4) 0.177(5) -0.110(4) -0.044(4) 0.063(3)
F42_2 0.139(4) 0.080(3) 0.176(5) -0.084(3) 0.059(4) -0.035(3)
F43_2 0.246(7) 0.111(4) 0.059(3) -0.035(3) 0.029(3) 0.057(4)
F44_2 0.345(8) 0.097(4) 0.035(3) 0.006(2) -0.016(4) 0.108(4)
F45_2 0.114(4) 0.083(3) 0.091(3) 0.027(3) 0.006(3) 0.041(3)
F46_2 0.130(4) 0.053(3) 0.165(5) 0.036(3) 0.005(4) -0.006(3)
F51_2 0.056(3) 0.103(4) 0.188(5) -0.021(3) -0.044(3) -0.006(3)
F52_2 0.095(4) 0.166(5) 0.167(5) 0.033(4) -0.045(4) 0.014(4)
F53_2 0.081(4) 0.245(7) 0.204(6) -0.138(6) -0.056(4) 0.098(4)
F54_2 0.188(5) 0.133(4) 0.081(3) -0.062(3) -0.010(3) 0.079(4)
F55_2 0.119(4) 0.171(5) 0.071(3) -0.064(3) 0.009(3) -0.047(4)
F56_2 0.241(6) 0.083(3) 0.044(3) 0.000(2) -0.010(3) -0.032(4)
F61_2 0.086(9) 0.067(7) 0.118(8) -0.045(5) 0.013(6) -0.023(6)
F62_2 0.176(17) 0.046(6) 0.142(8) 0.016(5) 0.037(8) -0.009(8)
F63_2 0.044(5) 0.092(11) 0.35(3) -0.114(14) -0.029(10) -0.012(6)
F64_2 0.149(14) 0.191(18) 0.066(7) 0.024(8) -0.005(6) 0.127(12)
F65_2 0.054(6) 0.081(8) 0.096(7) -0.010(5) 0.030(5) 0.024(6)
F66_2 0.042(7) 0.074(9) 0.36(3) -0.070(13) 0.003(13) 0.019(6)
F41B_1 0.22(2) 0.19(2) 0.097(17) -0.111(15) 0.065(16) -0.117(19)
F42B_1 0.23(2) 0.120(13) 0.024(6) -0.002(9) -0.013(13) 0.099(13)
F43B_1 0.113(8) 0.14(2) 0.065(10) -0.051(15) 0.006(7) 0.054(10)
F51B_1 0.093(10) 0.14(2) 0.34(4) 0.17(2) 0.059(13) 0.010(11)
F52B_1 0.21(2) 0.054(8) 0.062(10) 0.041(7) -0.069(12) -0.043(12)
F53B_1 0.32(3) 0.028(6) 0.040(8) -0.002(5) 0.005(14) -0.027(13)
F54B_1 0.17(3) 0.036(7) 0.062(11) -0.017(7) -0.034(14) 0.005(12)
F55B_1 0.060(8) 0.12(2) 0.16(3) -0.110(19) 0.005(10) -0.024(9)
F56B_1 0.130(19) 0.053(11) 0.049(7) -0.032(7) 0.012(8) -0.033(10)
F31B_2 0.064(10) 0.15(2) 0.168(13) 0.043(12) -0.029(7) -0.064(11)
F32B_2 0.091(12) 0.19(3) 0.42(5) -0.23(3) -0.07(2) 0.001(16)
F33B_2 0.22(3) 0.15(2) 0.16(2) 0.076(17) -0.15(2) -0.117(16)
F61B_2 0.095(11) 0.064(9) 0.101(9) 0.013(8) -0.002(8) -0.049(7)
F62B_2 0.34(3) 0.148(15) 0.078(8) 0.003(9) -0.039(13) -0.177(19)
F63B_2 0.048(9) 0.095(16) 0.70(5) -0.20(3) -0.075(19) 0.017(10)
F34B_2 0.22(4) 0.034(8) 0.039(11) 0.002(9) -0.043(16) 0.006(11)
F35B_2 0.31(4) 0.14(3) 0.048(9) 0.019(16) 0.029(18) 0.10(3)
F36B_2 0.16(2) 0.14(3) 0.16(3) 0.10(2) -0.122(19) -0.08(2)
F64B_2 0.31(4) 0.22(3) 0.091(11) 0.044(15) 0.088(18) 0.21(2)
F65B_2 0.099(13) 0.057(7) 0.18(2) 0.018(10) -0.044(12) 0.035(7)
F66B_2 0.063(11) 0.130(16) 0.23(3) -0.002(18) -0.074(14) 0.019(9)

loop_
_atom_type_symbol
_atom_type_description
_atom_type_scat_dispersion_real
_atom_type_scat_dispersion_imag
_atom_type_scat_source
C C 0.0033 0.0016 'International Tables Vol C Tables 4.2.6.8 and 6.1.1.4'
H H 0.0000 0.0000 'International Tables Vol C Tables 4.2.6.8 and 6.1.1.4'
B B 0.0013 0.0007 'International Tables Vol C Tables 4.2.6.8 and 6.1.1.4'
O O 0.0106 0.0060 'International Tables Vol C Tables 4.2.6.8 and 6.1.1.4'
F F 0.0171 0.0103 'International Tables Vol C Tables 4.2.6.8 and 6.1.1.4'
P P 0.1023 0.0942 'International Tables Vol C Tables 4.2.6.8 and 6.1.1.4'
Ni Ni 0.3393 1.1124 'International Tables Vol C Tables 4.2.6.8 and 6.1.1.4'

loop_
_geom_angle_atom_site_label_1
_geom_angle_atom_site_label_2
_geom_angle_atom_site_label_3
_geom_angle
O1_1 Ni1_1 O2_1 67.8(2)
O1_1 Ni1_1 P2_1 99.43(15)
O2_1 Ni1_1 P2_1 167.15(16)
O1_1 Ni1_1 P1_1 170.08(15)
O2_1 Ni1_1 P1_1 102.31(16)
P2_1 Ni1_1 P1_1 90.46(7)
O1_1 Ni1_1 C1_1 33.2(2)
O2_1 Ni1_1 C1_1 34.6(2)
P2_1 Ni1_1 C1_1 132.6(2)
P1_1 Ni1_1 C1_1 136.9(2)
C9_1 P1_1 C11_1 106.8(3)
C9_1 P1_1 C15_1 106.5(3)
C11_1 P1_1 C15_1 112.0(3)
C9_1 P1_1 Ni1_1 107.4(2)
C11_1 P1_1 Ni1_1 110.6(2)
C15_1 P1_1 Ni1_1 113.2(2)
C10_1 P2_1 C25_1 106.7(3)
C10_1 P2_1 C21_1 106.8(3)
C25_1 P2_1 C21_1 112.1(3)
C10_1 P2_1 Ni1_1 107.37(19)
C25_1 P2_1 Ni1_1 109.7(2)
C21_1 P2_1 Ni1_1 113.7(2)
C1_1 O1_1 Ni1_1 89.3(5)
C1_1 O2_1 Ni1_1 87.3(4)
O1_1 C1_1 O2_1 115.5(6)
O1_1 C1_1 C2_1 119.7(8)
O2_1 C1_1 C2_1 124.8(7)
O1_1 C1_1 Ni1_1 57.5(3)
O2_1 C1_1 Ni1_1 58.1(3)
C2_1 C1_1 Ni1_1 177.0(6)
C3_1 C2_1 C1_1 109.2(8)
C3_1 C2_1 H2A_1 109.8
C1_1 C2_1 H2A_1 109.8
C3_1 C2_1 H2B_1 109.8
C1_1 C2_1 H2B_1 109.8
H2A_1 C2_1 H2B_1 108.3
C2_1 C3_1 H3A_1 109.5
C2_1 C3_1 H3B_1 109.5
H3A_1 C3_1 H3B_1 109.5
C2_1 C3_1 H3C_1 109.5
H3A_1 C3_1 H3C_1 109.5
H3B_1 C3_1 H3C_1 109.5
C10_1 C9_1 P1_1 111.0(4)
C10_1 C9_1 H9A_1 109.4
P1_1 C9_1 H9A_1 109.4
C10_1 C9_1 H9B_1 109.4
P1_1 C9_1 H9B_1 109.4
H9A_1 C9_1 H9B_1 108.0
C9_1 C10_1 P2_1 111.1(4)
C9_1 C10_1 H10A_1 109.4
P2_1 C10_1 H10A_1 109.4
C9_1 C10_1 H10B_1 109.4
P2_1 C10_1 H10B_1 109.4
H10A_1 C10_1 H10B_1 108.0
C12_1 C11_1 C14_1 107.7(6)
C12_1 C11_1 C13_1 107.9(6)
C14_1 C11_1 C13_1 109.9(6)
C12_1 C11_1 P1_1 107.7(4)
C14_1 C11_1 P1_1 112.6(5)
C13_1 C11_1 P1_1 110.9(5)
C11_1 C12_1 H12A_1 109.5
C11_1 C12_1 H12B_1 109.5
H12A_1 C12_1 H12B_1 109.5
C11_1 C12_1 H12C_1 109.5
H12A_1 C12_1 H12C_1 109.5
H12B_1 C12_1 H12C_1 109.5
C11_1 C13_1 H13A_1 109.5
C11_1 C13_1 H13B_1 109.5
H13A_1 C13_1 H13B_1 109.5
C11_1 C13_1 H13C_1 109.5
H13A_1 C13_1 H13C_1 109.5
H13B_1 C13_1 H13C_1 109.5
C11_1 C14_1 H14A_1 109.5
C11_1 C14_1 H14B_1 109.5
H14A_1 C14_1 H14B_1 109.5
C11_1 C14_1 H14C_1 109.5
H14A_1 C14_1 H14C_1 109.5
H14B_1 C14_1 H14C_1 109.5
C17_1 C15_1 C18_1 107.7(6)
C17_1 C15_1 C16_1 108.9(6)
C18_1 C15_1 C16_1 109.8(6)
C17_1 C15_1 P1_1 109.3(5)
C18_1 C15_1 P1_1 111.5(5)
C16_1 C15_1 P1_1 109.7(5)
C15_1 C16_1 H16A_1 109.5
C15_1 C16_1 H16B_1 109.5
H16A_1 C16_1 H16B_1 109.5
C15_1 C16_1 H16C_1 109.5
H16A_1 C16_1 H16C_1 109.5
H16B_1 C16_1 H16C_1 109.5
C15_1 C17_1 H17A_1 109.5
C15_1 C17_1 H17B_1 109.5
H17A_1 C17_1 H17B_1 109.5
C15_1 C17_1 H17C_1 109.5
H17A_1 C17_1 H17C_1 109.5
H17B_1 C17_1 H17C_1 109.5
C15_1 C18_1 H18A_1 109.5
C15_1 C18_1 H18B_1 109.5
H18A_1 C18_1 H18B_1 109.5
C15_1 C18_1 H18C_1 109.5
H18A_1 C18_1 H18C_1 109.5
H18B_1 C18_1 H18C_1 109.5
C23_1 C21_1 C22_1 107.7(6)
C23_1 C21_1 C24_1 110.8(6)
C22_1 C21_1 C24_1 107.3(6)
C23_1 C21_1 P2_1 109.8(5)
C22_1 C21_1 P2_1 108.6(4)
C24_1 C21_1 P2_1 112.6(5)
C21_1 C22_1 H22A_1 109.5
C21_1 C22_1 H22B_1 109.5
H22A_1 C22_1 H22B_1 109.5
C21_1 C22_1 H22C_1 109.5
H22A_1 C22_1 H22C_1 109.5
H22B_1 C22_1 H22C_1 109.5
C21_1 C23_1 H23A_1 109.5
C21_1 C23_1 H23B_1 109.5
H23A_1 C23_1 H23B_1 109.5
C21_1 C23_1 H23C_1 109.5
H23A_1 C23_1 H23C_1 109.5
H23B_1 C23_1 H23C_1 109.5
C21_1 C24_1 H24A_1 109.5
C21_1 C24_1 H24B_1 109.5
H24A_1 C24_1 H24B_1 109.5
C21_1 C24_1 H24C_1 109.5
H24A_1 C24_1 H24C_1 109.5
H24B_1 C24_1 H24C_1 109.5
C27_1 C25_1 C28_1 108.7(6)
C27_1 C25_1 C26_1 109.4(6)
C28_1 C25_1 C26_1 109.0(6)
C27_1 C25_1 P2_1 107.8(5)
C28_1 C25_1 P2_1 112.4(5)
C26_1 C25_1 P2_1 109.5(5)
C25_1 C26_1 H26A_1 109.5
C25_1 C26_1 H26B_1 109.5
H26A_1 C26_1 H26B_1 109.5
C25_1 C26_1 H26C_1 109.5
H26A_1 C26_1 H26C_1 109.5
H26B_1 C26_1 H26C_1 109.5
C25_1 C27_1 H27A_1 109.5
C25_1 C27_1 H27B_1 109.5
H27A_1 C27_1 H27B_1 109.5
C25_1 C27_1 H27C_1 109.5
H27A_1 C27_1 H27C_1 109.5
H27B_1 C27_1 H27C_1 109.5
C25_1 C28_1 H28A_1 109.5
C25_1 C28_1 H28B_1 109.5
H28A_1 C28_1 H28B_1 109.5
C25_1 C28_1 H28C_1 109.5
H28A_1 C28_1 H28C_1 109.5
H28B_1 C28_1 H28C_1 109.5
C41_1 B1_1 C61_1 102.6(4)
C41_1 B1_1 C31_1 113.4(4)
C61_1 B1_1 C31_1 112.1(5)
C41_1 B1_1 C51_1 114.3(5)
C61_1 B1_1 C51_1 110.4(4)
C31_1 B1_1 C51_1 104.3(4)
C36_1 C31_1 C32_1 114.6(5)
C36_1 C31_1 B1_1 123.2(5)
C32_1 C31_1 B1_1 121.9(5)
C33_1 C32_1 C31_1 123.3(5)
C33_1 C32_1 H32_1 118.3
C31_1 C32_1 H32_1 118.3
C34_1 C33_1 C32_1 120.5(6)
C34_1 C33_1 C37_1 121.2(6)
C32_1 C33_1 C37_1 118.2(5)
C33_1 C34_1 C35_1 118.5(6)
C33_1 C34_1 H34_1 120.7
C35_1 C34_1 H34_1 120.7
C34_1 C35_1 C36_1 120.0(5)
C34_1 C35_1 C38_1 120.9(6)
C36_1 C35_1 C38_1 119.1(6)
C35_1 C36_1 C31_1 122.9(5)
C35_1 C36_1 H36_1 118.5
C31_1 C36_1 H36_1 118.5
F34_1 C38_1 F36_1 106.2(6)
F34_1 C38_1 F35_1 105.8(6)
F36_1 C38_1 F35_1 104.2(6)
F34_1 C38_1 C35_1 113.7(6)
F36_1 C38_1 C35_1 112.9(5)
F35_1 C38_1 C35_1 113.2(6)
C42_1 C41_1 C46_1 114.6(5)
C42_1 C41_1 B1_1 122.8(5)
C46_1 C41_1 B1_1 122.1(4)
C43_1 C42_1 C41_1 123.6(6)
C43_1 C42_1 H42_1 118.2
C41_1 C42_1 H42_1 118.2
C44_1 C43_1 C42_1 119.6(5)
C44_1 C43_1 C47_1 120.9(6)
C42_1 C43_1 C47_1 119.4(6)
C45_1 C44_1 C43_1 119.0(5)
C45_1 C44_1 H44_1 120.5
C43_1 C44_1 H44_1 120.5
C44_1 C45_1 C46_1 120.2(5)
C44_1 C45_1 C48_1 120.5(5)
C46_1 C45_1 C48_1 119.2(5)
C45_1 C46_1 C41_1 123.0(5)
C45_1 C46_1 H46_1 118.5
C41_1 C46_1 H46_1 118.5
F42_1 C47_1 F42B_1 124.2(19)
F42_1 C47_1 F41B_1 73.7(14)
F42B_1 C47_1 F41B_1 110.0(15)
F42_1 C47_1 F43B_1 32.5(13)
F42B_1 C47_1 F43B_1 104.2(14)
F41B_1 C47_1 F43B_1 104.8(14)
F42_1 C47_1 F43_1 106.3(14)
F42B_1 C47_1 F43_1 77.3(16)
F41B_1 C47_1 F43_1 37.0(16)
F43B_1 C47_1 F43_1 131.1(16)
F42_1 C47_1 F41_1 104.3(13)
F42B_1 C47_1 F41_1 30.4(16)
F41B_1 C47_1 F41_1 130.7(19)
F43B_1 C47_1 F41_1 77.0(16)
F43_1 C47_1 F41_1 105.2(13)
F42_1 C47_1 C43_1 115.7(13)
F42B_1 C47_1 C43_1 113.2(15)
F41B_1 C47_1 C43_1 112.7(13)
F43B_1 C47_1 C43_1 111.3(13)
F43_1 C47_1 C43_1 112.5(13)
F41_1 C47_1 C43_1 112.0(12)
F44_1 C48_1 F46_1 106.8(5)
F44_1 C48_1 F45_1 105.6(6)
F46_1 C48_1 F45_1 104.7(6)
F44_1 C48_1 C45_1 113.9(5)
F46_1 C48_1 C45_1 112.5(6)
F45_1 C48_1 C45_1 112.7(5)
C52_1 C51_1 C56_1 115.1(5)
C52_1 C51_1 B1_1 123.6(4)
C56_1 C51_1 B1_1 121.1(5)
C53_1 C52_1 C51_1 122.5(5)
C53_1 C52_1 H52_1 118.7
C51_1 C52_1 H52_1 118.7
C54_1 C53_1 C52_1 120.5(5)
C54_1 C53_1 C57_1 120.9(5)
C52_1 C53_1 C57_1 118.6(5)
C55_1 C54_1 C53_1 118.7(5)
C55_1 C54_1 H54_1 120.7
C53_1 C54_1 H54_1 120.7
C54_1 C55_1 C56_1 120.6(5)
C54_1 C55_1 C58_1 120.9(5)
C56_1 C55_1 C58_1 118.4(5)
C55_1 C56_1 C51_1 122.5(5)
C55_1 C56_1 H56_1 118.7
C51_1 C56_1 H56_1 118.7
F53B_1 C57_1 F51B_1 108.0(15)
F53B_1 C57_1 F51_1 29.9(16)
F51B_1 C57_1 F51_1 130.4(17)
F53B_1 C57_1 F53_1 124.0(15)
F51B_1 C57_1 F53_1 66.4(13)
F51_1 C57_1 F53_1 110.1(13)
F53B_1 C57_1 F52B_1 102.2(13)
F51B_1 C57_1 F52B_1 107.1(13)
F51_1 C57_1 F52B_1 76.3(14)
F53_1 C57_1 F52B_1 41.9(11)
F53B_1 C57_1 F52_1 74.0(14)
F51B_1 C57_1 F52_1 39.5(18)
F51_1 C57_1 F52_1 102.7(12)
F53_1 C57_1 F52_1 101.8(12)
F52B_1 C57_1 F52_1 134.4(12)
F53B_1 C57_1 C53_1 115.8(11)
F51B_1 C57_1 C53_1 112.5(10)
F51_1 C57_1 C53_1 112.0(11)
F53_1 C57_1 C53_1 117.1(9)
F52B_1 C57_1 C53_1 110.5(10)
F52_1 C57_1 C53_1 111.7(9)
F55B_1 C58_1 F54_1 83(2)
F55B_1 C58_1 F56B_1 104.6(17)
F54_1 C58_1 F56B_1 23(2)
F55B_1 C58_1 F54B_1 105.8(16)
F54_1 C58_1 F54B_1 118(2)
F56B_1 C58_1 F54B_1 103.9(15)
F55B_1 C58_1 F55_1 122(2)
F54_1 C58_1 F55_1 107.4(13)
F56B_1 C58_1 F55_1 89(2)
F54B_1 C58_1 F55_1 19(2)
F55B_1 C58_1 F56_1 26(2)
F54_1 C58_1 F56_1 106.2(12)
F56B_1 C58_1 F56_1 126(2)
F54B_1 C58_1 F56_1 85(2)
F55_1 C58_1 F56_1 103.5(11)
F55B_1 C58_1 C55_1 113.9(16)
F54_1 C58_1 C55_1 115.5(14)
F56B_1 C58_1 C55_1 111.7(17)
F54B_1 C58_1 C55_1 115.8(17)
F55_1 C58_1 C55_1 111.9(12)
F56_1 C58_1 C55_1 111.5(12)
C66_1 C61_1 C62_1 114.4(5)
C66_1 C61_1 B1_1 124.0(5)
C62_1 C61_1 B1_1 121.0(5)
C63_1 C62_1 C61_1 123.7(5)
C63_1 C62_1 H62_1 118.2
C61_1 C62_1 H62_1 118.2
C62_1 C63_1 C64_1 119.9(5)
C62_1 C63_1 C67_1 118.9(5)
C64_1 C63_1 C67_1 121.2(5)
C65_1 C64_1 C63_1 118.5(5)
C65_1 C64_1 H64_1 120.8
C63_1 C64_1 H64_1 120.8
C64_1 C65_1 C66_1 120.8(5)
C64_1 C65_1 C68_1 120.7(5)
C66_1 C65_1 C68_1 118.5(5)
C65_1 C66_1 C61_1 122.8(5)
C65_1 C66_1 H66_1 118.6
C61_1 C66_1 H66_1 118.6
F63_1 C67_1 F62_1 106.5(5)
F63_1 C67_1 F61_1 107.1(6)
F62_1 C67_1 F61_1 105.2(6)
F63_1 C67_1 C63_1 113.6(6)
F62_1 C67_1 C63_1 111.2(6)
F61_1 C67_1 C63_1 112.7(5)
F66_1 C68_1 F64_1 106.4(6)
F66_1 C68_1 F65_1 103.9(6)
F64_1 C68_1 F65_1 106.0(6)
F66_1 C68_1 C65_1 113.3(5)
F64_1 C68_1 C65_1 113.5(6)
F65_1 C68_1 C65_1 113.1(5)
F33_1 C37_1 F31_1 106.1(6)
F33_1 C37_1 F32_1 106.3(6)
F31_1 C37_1 F32_1 103.5(6)
F33_1 C37_1 C33_1 113.8(6)
F31_1 C37_1 C33_1 113.1(6)
F32_1 C37_1 C33_1 113.2(6)
O2_2 Ni1_2 O1_2 67.96(19)
O2_2 Ni1_2 P2_2 168.94(15)
O1_2 Ni1_2 P2_2 100.98(15)
O2_2 Ni1_2 P1_2 100.04(15)
O1_2 Ni1_2 P1_2 167.94(16)
P2_2 Ni1_2 P1_2 91.01(7)
O2_2 Ni1_2 C1_2 33.9(2)
O1_2 Ni1_2 C1_2 34.1(2)
P2_2 Ni1_2 C1_2 135.1(2)
P1_2 Ni1_2 C1_2 133.9(2)
C9_2 P1_2 C15_2 108.2(3)
C9_2 P1_2 C11_2 106.7(3)
C15_2 P1_2 C11_2 111.3(3)
C9_2 P1_2 Ni1_2 106.93(19)
C15_2 P1_2 Ni1_2 113.0(2)
C11_2 P1_2 Ni1_2 110.3(2)
C10_2 P2_2 C21_2 107.4(3)
C10_2 P2_2 C25_2 106.4(3)
C21_2 P2_2 C25_2 111.3(3)
C10_2 P2_2 Ni1_2 107.3(2)
C21_2 P2_2 Ni1_2 113.0(2)
C25_2 P2_2 Ni1_2 111.1(2)
C1_2 O1_2 Ni1_2 87.7(4)
C1_2 O2_2 Ni1_2 88.3(4)
O2_2 C1_2 O1_2 116.0(6)
O2_2 C1_2 C2_2 121.2(7)
O1_2 C1_2 C2_2 122.8(7)
O2_2 C1_2 Ni1_2 57.8(3)
O1_2 C1_2 Ni1_2 58.2(3)
C2_2 C1_2 Ni1_2 178.8(6)
C3_2 C2_2 C1_2 107.3(7)
C3_2 C2_2 H2A_2 110.3
C1_2 C2_2 H2A_2 110.3
C3_2 C2_2 H2B_2 110.3
C1_2 C2_2 H2B_2 110.3
H2A_2 C2_2 H2B_2 108.5
C2_2 C3_2 H3A_2 109.5
C2_2 C3_2 H3B_2 109.5
H3A_2 C3_2 H3B_2 109.5
C2_2 C3_2 H3C_2 109.5
H3A_2 C3_2 H3C_2 109.5
H3B_2 C3_2 H3C_2 109.5
C10_2 C9_2 P1_2 111.9(4)
C10_2 C9_2 H9A_2 109.2
P1_2 C9_2 H9A_2 109.2
C10_2 C9_2 H9B_2 109.2
P1_2 C9_2 H9B_2 109.2
H9A_2 C9_2 H9B_2 107.9
C9_2 C10_2 P2_2 111.1(4)
C9_2 C10_2 H10A_2 109.4
P2_2 C10_2 H10A_2 109.4
C9_2 C10_2 H10B_2 109.4
P2_2 C10_2 H10B_2 109.4
H10A_2 C10_2 H10B_2 108.0
C12_2 C11_2 C14_2 107.7(6)
C12_2 C11_2 C13_2 107.5(6)
C14_2 C11_2 C13_2 109.9(5)
C12_2 C11_2 P1_2 107.7(4)
C14_2 C11_2 P1_2 112.7(5)
C13_2 C11_2 P1_2 111.1(5)
C11_2 C12_2 H12A_2 109.5
C11_2 C12_2 H12B_2 109.5
H12A_2 C12_2 H12B_2 109.5
C11_2 C12_2 H12C_2 109.5
H12A_2 C12_2 H12C_2 109.5
H12B_2 C12_2 H12C_2 109.5
C11_2 C13_2 H13A_2 109.5
C11_2 C13_2 H13B_2 109.5
H13A_2 C13_2 H13B_2 109.5
C11_2 C13_2 H13C_2 109.5
H13A_2 C13_2 H13C_2 109.5
H13B_2 C13_2 H13C_2 109.5
C11_2 C14_2 H14A_2 109.5
C11_2 C14_2 H14B_2 109.5
H14A_2 C14_2 H14B_2 109.5
C11_2 C14_2 H14C_2 109.5
H14A_2 C14_2 H14C_2 109.5
H14B_2 C14_2 H14C_2 109.5
C17_2 C15_2 C16_2 108.3(7)
C17_2 C15_2 C18_2 107.5(6)
C16_2 C15_2 C18_2 109.7(6)
C17_2 C15_2 P1_2 108.8(5)
C16_2 C15_2 P1_2 109.1(5)
C18_2 C15_2 P1_2 113.4(5)
C15_2 C16_2 H16A_2 109.5
C15_2 C16_2 H16B_2 109.5
H16A_2 C16_2 H16B_2 109.5
C15_2 C16_2 H16C_2 109.5
H16A_2 C16_2 H16C_2 109.5
H16B_2 C16_2 H16C_2 109.5
C15_2 C17_2 H17A_2 109.5
C15_2 C17_2 H17B_2 109.5
H17A_2 C17_2 H17B_2 109.5
C15_2 C17_2 H17C_2 109.5
H17A_2 C17_2 H17C_2 109.5
H17B_2 C17_2 H17C_2 109.5
C15_2 C18_2 H18A_2 109.5
C15_2 C18_2 H18B_2 109.5
H18A_2 C18_2 H18B_2 109.5
C15_2 C18_2 H18C_2 109.5
H18A_2 C18_2 H18C_2 109.5
H18B_2 C18_2 H18C_2 109.5
C22_2 C21_2 C23_2 108.0(7)
C22_2 C21_2 C24_2 107.1(6)
C23_2 C21_2 C24_2 110.2(6)
C22_2 C21_2 P2_2 108.3(5)
C23_2 C21_2 P2_2 110.1(5)
C24_2 C21_2 P2_2 113.0(6)
C21_2 C22_2 H22A_2 109.5
C21_2 C22_2 H22B_2 109.5
H22A_2 C22_2 H22B_2 109.5
C21_2 C22_2 H22C_2 109.5
H22A_2 C22_2 H22C_2 109.5
H22B_2 C22_2 H22C_2 109.5
C21_2 C23_2 H23A_2 109.5
C21_2 C23_2 H23B_2 109.5
H23A_2 C23_2 H23B_2 109.5
C21_2 C23_2 H23C_2 109.5
H23A_2 C23_2 H23C_2 109.5
H23B_2 C23_2 H23C_2 109.5
C21_2 C24_2 H24A_2 109.5
C21_2 C24_2 H24B_2 109.5
H24A_2 C24_2 H24B_2 109.5
C21_2 C24_2 H24C_2 109.5
H24A_2 C24_2 H24C_2 109.5
H24B_2 C24_2 H24C_2 109.5
C28_2 C25_2 C26_2 110.3(6)
C28_2 C25_2 C27_2 108.2(7)
C26_2 C25_2 C27_2 107.6(6)
C28_2 C25_2 P2_2 112.4(5)
C26_2 C25_2 P2_2 110.6(5)
C27_2 C25_2 P2_2 107.4(4)
C25_2 C26_2 H26A_2 109.5
C25_2 C26_2 H26B_2 109.5
H26A_2 C26_2 H26B_2 109.5
C25_2 C26_2 H26C_2 109.5
H26A_2 C26_2 H26C_2 109.5
H26B_2 C26_2 H26C_2 109.5
C25_2 C27_2 H27A_2 109.5
C25_2 C27_2 H27B_2 109.5
H27A_2 C27_2 H27B_2 109.5
C25_2 C27_2 H27C_2 109.5
H27A_2 C27_2 H27C_2 109.5
H27B_2 C27_2 H27C_2 109.5
C25_2 C28_2 H28A_2 109.5
C25_2 C28_2 H28B_2 109.5
H28A_2 C28_2 H28B_2 109.5
C25_2 C28_2 H28C_2 109.5
H28A_2 C28_2 H28C_2 109.5
H28B_2 C28_2 H28C_2 109.5
C51_2 B1_2 C61_2 112.8(4)
C51_2 B1_2 C41_2 112.7(5)
C61_2 B1_2 C41_2 103.8(5)
C51_2 B1_2 C31_2 103.9(5)
C61_2 B1_2 C31_2 112.5(5)
C41_2 B1_2 C31_2 111.4(4)
C36_2 C31_2 C32_2 115.5(5)
C36_2 C31_2 B1_2 121.8(5)
C32_2 C31_2 B1_2 122.2(5)
C31_2 C32_2 C33_2 122.1(5)
C31_2 C32_2 H32_2 119.0
C33_2 C32_2 H32_2 119.0
C34_2 C33_2 C32_2 120.4(6)
C34_2 C33_2 C38_2 120.3(6)
C32_2 C33_2 C38_2 119.3(5)
C35_2 C34_2 C33_2 118.5(6)
C35_2 C34_2 H34_2 120.7
C33_2 C34_2 H34_2 120.7
C34_2 C35_2 C36_2 121.1(6)
C34_2 C35_2 C37_2 119.4(6)
C36_2 C35_2 C37_2 119.5(6)
C35_2 C36_2 C31_2 122.4(6)
C35_2 C36_2 H36_2 118.8
C31_2 C36_2 H36_2 118.8
F32_2 C37_2 F33B_2 42.8(13)
F32_2 C37_2 F32B_2 136.5(16)
F33B_2 C37_2 F32B_2 111.7(16)
F32_2 C37_2 F33_2 111.3(13)
F33B_2 C37_2 F33_2 130.8(15)
F32B_2 C37_2 F33_2 52.8(12)
F32_2 C37_2 F31B_2 62.6(10)
F33B_2 C37_2 F31B_2 101.3(13)
F32B_2 C37_2 F31B_2 104.6(13)
F33_2 C37_2 F31B_2 54.2(9)
F32_2 C37_2 F31_2 104.3(12)
F33B_2 C37_2 F31_2 63.3(13)
F32B_2 C37_2 F31_2 54.5(15)
F33_2 C37_2 F31_2 103.4(11)
F31B_2 C37_2 F31_2 136.4(11)
F32_2 C37_2 C35_2 112.3(12)
F33B_2 C37_2 C35_2 115.2(13)
F32B_2 C37_2 C35_2 111.0(11)
F33_2 C37_2 C35_2 113.7(9)
F31B_2 C37_2 C35_2 112.2(11)
F31_2 C37_2 C35_2 111.1(9)
F36_2 C38_2 F35B_2 81(2)
F36_2 C38_2 F35_2 108.6(11)
F35B_2 C38_2 F35_2 115(3)
F36_2 C38_2 F34B_2 30(2)
F35B_2 C38_2 F34B_2 106.0(19)
F35_2 C38_2 F34B_2 82(2)
F36_2 C38_2 F36B_2 128(2)
F35B_2 C38_2 F36B_2 104.3(19)
F35_2 C38_2 F36B_2 22(3)
F34B_2 C38_2 F36B_2 103.6(18)
F36_2 C38_2 F34_2 104.5(11)
F35B_2 C38_2 F34_2 23(3)
F35_2 C38_2 F34_2 103.5(9)
F34B_2 C38_2 F34_2 126.8(18)
F36B_2 C38_2 F34_2 88(3)
F36_2 C38_2 C33_2 113.3(10)
F35B_2 C38_2 C33_2 118(2)
F35_2 C38_2 C33_2 115.4(10)
F34B_2 C38_2 C33_2 114(2)
F36B_2 C38_2 C33_2 109(2)
F34_2 C38_2 C33_2 110.4(9)
C46_2 C41_2 C42_2 114.9(5)
C46_2 C41_2 B1_2 123.4(5)
C42_2 C41_2 B1_2 121.5(5)
C43_2 C42_2 C41_2 122.4(5)
C43_2 C42_2 H42_2 118.8
C41_2 C42_2 H42_2 118.8
C44_2 C43_2 C42_2 120.6(5)
C44_2 C43_2 C47_2 120.6(5)
C42_2 C43_2 C47_2 118.8(6)
C45_2 C44_2 C43_2 118.0(5)
C45_2 C44_2 H44_2 121.0
C43_2 C44_2 H44_2 121.0
C44_2 C45_2 C46_2 120.6(6)
C44_2 C45_2 C48_2 120.0(5)
C46_2 C45_2 C48_2 119.4(5)
C45_2 C46_2 C41_2 123.4(5)
C45_2 C46_2 H46_2 118.3
C41_2 C46_2 H46_2 118.3
F42_2 C47_2 F41_2 106.1(6)
F42_2 C47_2 F43_2 104.7(6)
F41_2 C47_2 F43_2 105.5(6)
F42_2 C47_2 C43_2 112.9(6)
F41_2 C47_2 C43_2 112.9(6)
F43_2 C47_2 C43_2 113.9(6)
F44_2 C48_2 F46_2 107.6(6)
F44_2 C48_2 F45_2 106.0(7)
F46_2 C48_2 F45_2 101.2(6)
F44_2 C48_2 C45_2 115.0(6)
F46_2 C48_2 C45_2 112.5(6)
F45_2 C48_2 C45_2 113.4(6)
C52_2 C51_2 C56_2 114.7(5)
C52_2 C51_2 B1_2 122.5(5)
C56_2 C51_2 B1_2 122.6(5)
C53_2 C52_2 C51_2 123.0(6)
C53_2 C52_2 H52_2 118.5
C51_2 C52_2 H52_2 118.5
C52_2 C53_2 C54_2 120.3(6)
C52_2 C53_2 C57_2 118.3(6)
C54_2 C53_2 C57_2 121.4(6)
C55_2 C54_2 C53_2 118.3(6)
C55_2 C54_2 H54_2 120.9
C53_2 C54_2 H54_2 120.9
C54_2 C55_2 C56_2 120.4(6)
C54_2 C55_2 C58_2 120.6(6)
C56_2 C55_2 C58_2 119.0(6)
C55_2 C56_2 C51_2 123.3(5)
C55_2 C56_2 H56_2 118.4
C51_2 C56_2 H56_2 118.4
F53_2 C57_2 F51_2 111.0(7)
F53_2 C57_2 F52_2 104.7(8)
F51_2 C57_2 F52_2 98.4(7)
F53_2 C57_2 C53_2 116.0(7)
F51_2 C57_2 C53_2 112.7(7)
F52_2 C57_2 C53_2 112.4(6)
F56_2 C58_2 F54_2 106.4(6)
F56_2 C58_2 F55_2 105.2(7)
F54_2 C58_2 F55_2 103.5(6)
F56_2 C58_2 C55_2 113.7(6)
F54_2 C58_2 C55_2 113.6(6)
F55_2 C58_2 C55_2 113.5(5)
C66_2 C61_2 C62_2 115.4(5)
C66_2 C61_2 B1_2 122.7(5)
C62_2 C61_2 B1_2 121.8(5)
C63_2 C62_2 C61_2 122.0(5)
C63_2 C62_2 H62_2 119.0
C61_2 C62_2 H62_2 119.0
C64_2 C63_2 C62_2 121.1(6)
C64_2 C63_2 C67_2 119.9(6)
C62_2 C63_2 C67_2 118.9(6)
C63_2 C64_2 C65_2 118.4(6)
C63_2 C64_2 H64_2 120.8
C65_2 C64_2 H64_2 120.8
C66_2 C65_2 C64_2 120.2(6)
C66_2 C65_2 C68_2 120.5(6)
C64_2 C65_2 C68_2 119.2(6)
C65_2 C66_2 C61_2 122.8(5)
C65_2 C66_2 H66_2 118.6
C61_2 C66_2 H66_2 118.6
F63B_2 C67_2 F63_2 122.1(12)
F63B_2 C67_2 F61B_2 108.9(16)
F63_2 C67_2 F61B_2 54.2(9)
F63B_2 C67_2 F62B_2 113.1(16)
F63_2 C67_2 F62B_2 45.2(10)
F61B_2 C67_2 F62B_2 99.4(11)
F63B_2 C67_2 F61_2 50.2(17)
F63_2 C67_2 F61_2 103.9(10)
F61B_2 C67_2 F61_2 140.0(10)
F62B_2 C67_2 F61_2 69.1(12)
F63B_2 C67_2 F62_2 50.0(16)
F63_2 C67_2 F62_2 107.3(11)
F61B_2 C67_2 F62_2 64.1(8)
F62B_2 C67_2 F62_2 139.8(11)
F61_2 C67_2 F62_2 99.3(9)
F63B_2 C67_2 C63_2 117.7(10)
F63_2 C67_2 C63_2 120.2(8)
F61B_2 C67_2 C63_2 107.7(9)
F62B_2 C67_2 C63_2 108.3(10)
F61_2 C67_2 C63_2 112.3(8)
F62_2 C67_2 C63_2 111.6(8)
F66_2 C68_2 F64_2 111.7(13)
F66_2 C68_2 F64B_2 69.7(18)
F64_2 C68_2 F64B_2 119.9(18)
F66_2 C68_2 F66B_2 126(2)
F64_2 C68_2 F66B_2 22.9(18)
F64B_2 C68_2 F66B_2 105.5(17)
F66_2 C68_2 F65B_2 36.4(14)
F64_2 C68_2 F65B_2 80.2(14)
F64B_2 C68_2 F65B_2 100.9(16)
F66B_2 C68_2 F65B_2 100.5(14)
F66_2 C68_2 F65_2 103.5(11)
F64_2 C68_2 F65_2 104.8(10)
F64B_2 C68_2 F65_2 34(2)
F66B_2 C68_2 F65_2 83.5(16)
F65B_2 C68_2 F65_2 131.0(16)
F66_2 C68_2 C65_2 113.2(10)
F64_2 C68_2 C65_2 113.5(10)
F64B_2 C68_2 C65_2 120.3(13)
F66B_2 C68_2 C65_2 114.1(16)
F65B_2 C68_2 C65_2 113.0(15)
F65_2 C68_2 C65_2 109.3(8)

loop_
_geom_bond_atom_site_label_1
_geom_bond_atom_site_label_2
_geom_bond_distance
Ni1_1 O1_1 1.924(4)
Ni1_1 O2_1 1.938(4)
Ni1_1 P2_1 2.1666(17)
Ni1_1 P1_1 2.1712(18)
Ni1_1 C1_1 2.281(7)
P1_1 C9_1 1.839(5)
P1_1 C11_1 1.873(6)
P1_1 C15_1 1.874(7)
P2_1 C10_1 1.837(6)
P2_1 C25_1 1.877(6)
P2_1 C21_1 1.880(7)
O1_1 C1_1 1.249(8)
O2_1 C1_1 1.297(8)
C1_1 C2_1 1.547(9)
C2_1 C3_1 1.372(10)
C2_1 H2A_1 0.9900
C2_1 H2B_1 0.9900
C3_1 H3A_1 0.9800
C3_1 H3B_1 0.9800
C3_1 H3C_1 0.9800
C9_1 C10_1 1.536(8)
C9_1 H9A_1 0.9900
C9_1 H9B_1 0.9900
C10_1 H10A_1 0.9900
C10_1 H10B_1 0.9900
C11_1 C12_1 1.528(9)
C11_1 C14_1 1.538(9)
C11_1 C13_1 1.550(8)
C12_1 H12A_1 0.9800
C12_1 H12B_1 0.9800
C12_1 H12C_1 0.9800
C13_1 H13A_1 0.9800
C13_1 H13B_1 0.9800
C13_1 H13C_1 0.9800
C14_1 H14A_1 0.9800
C14_1 H14B_1 0.9800
C14_1 H14C_1 0.9800
C15_1 C17_1 1.511(9)
C15_1 C18_1 1.534(9)
C15_1 C16_1 1.536(9)
C16_1 H16A_1 0.9800
C16_1 H16B_1 0.9800
C16_1 H16C_1 0.9800
C17_1 H17A_1 0.9800
C17_1 H17B_1 0.9800
C17_1 H17C_1 0.9800
C18_1 H18A_1 0.9800
C18_1 H18B_1 0.9800
C18_1 H18C_1 0.9800
C21_1 C23_1 1.523(9)
C21_1 C22_1 1.535(9)
C21_1 C24_1 1.539(9)
C22_1 H22A_1 0.9800
C22_1 H22B_1 0.9800
C22_1 H22C_1 0.9800
C23_1 H23A_1 0.9800
C23_1 H23B_1 0.9800
C23_1 H23C_1 0.9800
C24_1 H24A_1 0.9800
C24_1 H24B_1 0.9800
C24_1 H24C_1 0.9800
C25_1 C27_1 1.517(9)
C25_1 C28_1 1.538(8)
C25_1 C26_1 1.540(9)
C26_1 H26A_1 0.9800
C26_1 H26B_1 0.9800
C26_1 H26C_1 0.9800
C27_1 H27A_1 0.9800
C27_1 H27B_1 0.9800
C27_1 H27C_1 0.9800
C28_1 H28A_1 0.9800
C28_1 H28B_1 0.9800
C28_1 H28C_1 0.9800
B1_1 C41_1 1.628(8)
B1_1 C61_1 1.633(8)
B1_1 C31_1 1.634(8)
B1_1 C51_1 1.639(8)
C31_1 C36_1 1.396(7)
C31_1 C32_1 1.399(7)
C32_1 C33_1 1.376(7)
C32_1 H32_1 0.9500
C33_1 C34_1 1.372(7)
C33_1 C37_1 1.491(8)
C34_1 C35_1 1.388(8)
C34_1 H34_1 0.9500
C35_1 C36_1 1.388(7)
C35_1 C38_1 1.491(8)
C36_1 H36_1 0.9500
C38_1 F34_1 1.291(7)
C38_1 F36_1 1.313(7)
C38_1 F35_1 1.325(7)
C41_1 C42_1 1.391(7)
C41_1 C46_1 1.399(7)
C42_1 C43_1 1.390(7)
C42_1 H42_1 0.9500
C43_1 C44_1 1.382(8)
C43_1 C47_1 1.487(8)
C44_1 C45_1 1.379(7)
C44_1 H44_1 0.9500
C45_1 C46_1 1.389(7)
C45_1 C48_1 1.488(8)
C46_1 H46_1 0.9500
C47_1 F42_1 1.294(12)
C47_1 F42B_1 1.295(13)
C47_1 F41B_1 1.302(12)
C47_1 F43B_1 1.307(12)
C47_1 F43_1 1.312(12)
C47_1 F41_1 1.316(12)
C48_1 F44_1 1.311(6)
C48_1 F46_1 1.327(7)
C48_1 F45_1 1.333(7)
C51_1 C52_1 1.397(7)
C51_1 C56_1 1.405(7)
C52_1 C53_1 1.386(7)
C52_1 H52_1 0.9500
C53_1 C54_1 1.381(7)
C53_1 C57_1 1.483(8)
C54_1 C55_1 1.372(7)
C54_1 H54_1 0.9500
C55_1 C56_1 1.383(7)
C55_1 C58_1 1.492(8)
C56_1 H56_1 0.9500
C57_1 F53B_1 1.282(12)
C57_1 F51B_1 1.289(12)
C57_1 F51_1 1.293(12)
C57_1 F53_1 1.298(10)
C57_1 F52B_1 1.316(11)
C57_1 F52_1 1.328(11)
C58_1 F55B_1 1.303(13)
C58_1 F54_1 1.309(12)
C58_1 F56B_1 1.318(13)
C58_1 F54B_1 1.318(13)
C58_1 F55_1 1.321(11)
C58_1 F56_1 1.323(11)
C61_1 C66_1 1.399(7)
C61_1 C62_1 1.402(7)
C62_1 C63_1 1.377(7)
C62_1 H62_1 0.9500
C63_1 C64_1 1.387(8)
C63_1 C67_1 1.495(8)
C64_1 C65_1 1.378(8)
C64_1 H64_1 0.9500
C65_1 C66_1 1.384(7)
C65_1 C68_1 1.486(8)
C66_1 H66_1 0.9500
C67_1 F63_1 1.306(6)
C67_1 F62_1 1.333(7)
C67_1 F61_1 1.336(7)
C68_1 F66_1 1.306(6)
C68_1 F64_1 1.314(6)
C68_1 F65_1 1.315(7)
C37_1 F33_1 1.304(7)
C37_1 F31_1 1.329(7)
C37_1 F32_1 1.335(7)
Ni1_2 O2_2 1.925(4)
Ni1_2 O1_2 1.935(4)
Ni1_2 P2_2 2.1646(18)
Ni1_2 P1_2 2.1661(17)
Ni1_2 C1_2 2.275(7)
P1_2 C9_2 1.830(6)
P1_2 C15_2 1.865(7)
P1_2 C11_2 1.872(6)
P2_2 C10_2 1.842(6)
P2_2 C21_2 1.870(7)
P2_2 C25_2 1.880(7)
O1_2 C1_2 1.276(8)
O2_2 C1_2 1.269(8)
C1_2 C2_2 1.532(9)
C2_2 C3_2 1.454(10)
C2_2 H2A_2 0.9900
C2_2 H2B_2 0.9900
C3_2 H3A_2 0.9800
C3_2 H3B_2 0.9800
C3_2 H3C_2 0.9800
C9_2 C10_2 1.537(7)
C9_2 H9A_2 0.9900
C9_2 H9B_2 0.9900
C10_2 H10A_2 0.9900
C10_2 H10B_2 0.9900
C11_2 C12_2 1.527(9)
C11_2 C14_2 1.531(8)
C11_2 C13_2 1.552(8)
C12_2 H12A_2 0.9800
C12_2 H12B_2 0.9800
C12_2 H12C_2 0.9800
C13_2 H13A_2 0.9800
C13_2 H13B_2 0.9800
C13_2 H13C_2 0.9800
C14_2 H14A_2 0.9800
C14_2 H14B_2 0.9800
C14_2 H14C_2 0.9800
C15_2 C17_2 1.531(10)
C15_2 C16_2 1.532(10)
C15_2 C18_2 1.546(9)
C16_2 H16A_2 0.9800
C16_2 H16B_2 0.9800
C16_2 H16C_2 0.9800
C17_2 H17A_2 0.9800
C17_2 H17B_2 0.9800
C17_2 H17C_2 0.9800
C18_2 H18A_2 0.9800
C18_2 H18B_2 0.9800
C18_2 H18C_2 0.9800
C21_2 C22_2 1.535(9)
C21_2 C23_2 1.537(10)
C21_2 C24_2 1.538(9)
C22_2 H22A_2 0.9800
C22_2 H22B_2 0.9800
C22_2 H22C_2 0.9800
C23_2 H23A_2 0.9800
C23_2 H23B_2 0.9800
C23_2 H23C_2 0.9800
C24_2 H24A_2 0.9800
C24_2 H24B_2 0.9800
C24_2 H24C_2 0.9800
C25_2 C28_2 1.524(9)
C25_2 C26_2 1.525(9)
C25_2 C27_2 1.552(9)
C26_2 H26A_2 0.9800
C26_2 H26B_2 0.9800
C26_2 H26C_2 0.9800
C27_2 H27A_2 0.9800
C27_2 H27B_2 0.9800
C27_2 H27C_2 0.9800
C28_2 H28A_2 0.9800
C28_2 H28B_2 0.9800
C28_2 H28C_2 0.9800
B1_2 C51_2 1.619(8)
B1_2 C61_2 1.637(8)
B1_2 C41_2 1.646(8)
B1_2 C31_2 1.647(8)
C31_2 C36_2 1.394(7)
C31_2 C32_2 1.396(7)
C32_2 C33_2 1.398(7)
C32_2 H32_2 0.9500
C33_2 C34_2 1.371(8)
C33_2 C38_2 1.483(8)
C34_2 C35_2 1.371(8)
C34_2 H34_2 0.9500
C35_2 C36_2 1.377(8)
C35_2 C37_2 1.498(9)
C36_2 H36_2 0.9500
C37_2 F32_2 1.276(12)
C37_2 F33B_2 1.287(12)
C37_2 F32B_2 1.284(12)
C37_2 F33_2 1.296(11)
C37_2 F31B_2 1.306(11)
C37_2 F31_2 1.335(11)
C38_2 F36_2 1.296(10)
C38_2 F35B_2 1.299(14)
C38_2 F35_2 1.312(10)
C38_2 F34B_2 1.313(14)
C38_2 F36B_2 1.316(14)
C38_2 F34_2 1.332(9)
C41_2 C46_2 1.389(7)
C41_2 C42_2 1.398(7)
C42_2 C43_2 1.391(7)
C42_2 H42_2 0.9500
C43_2 C44_2 1.389(8)
C43_2 C47_2 1.488(8)
C44_2 C45_2 1.375(7)
C44_2 H44_2 0.9500
C45_2 C46_2 1.383(7)
C45_2 C48_2 1.480(9)
C46_2 H46_2 0.9500
C47_2 F42_2 1.292(7)
C47_2 F41_2 1.295(7)
C47_2 F43_2 1.301(7)
C48_2 F44_2 1.279(7)
C48_2 F46_2 1.319(7)
C48_2 F45_2 1.332(7)
C51_2 C52_2 1.389(7)
C51_2 C56_2 1.397(7)
C52_2 C53_2 1.386(8)
C52_2 H52_2 0.9500
C53_2 C54_2 1.388(8)
C53_2 C57_2 1.491(10)
C54_2 C55_2 1.375(8)
C54_2 H54_2 0.9500
C55_2 C56_2 1.382(7)
C55_2 C58_2 1.484(8)
C56_2 H56_2 0.9500
C57_2 F53_2 1.240(8)
C57_2 F51_2 1.305(8)
C57_2 F52_2 1.383(8)
C58_2 F56_2 1.304(7)
C58_2 F54_2 1.308(7)
C58_2 F55_2 1.315(7)
C61_2 C66_2 1.399(7)
C61_2 C62_2 1.400(7)
C62_2 C63_2 1.384(8)
C62_2 H62_2 0.9500
C63_2 C64_2 1.376(8)
C63_2 C67_2 1.498(9)
C64_2 C65_2 1.385(8)
C64_2 H64_2 0.9500
C65_2 C66_2 1.383(8)
C65_2 C68_2 1.484(8)
C66_2 H66_2 0.9500
C67_2 F63B_2 1.259(12)
C67_2 F63_2 1.272(10)
C67_2 F61B_2 1.308(11)
C67_2 F62B_2 1.305(12)
C67_2 F61_2 1.329(10)
C67_2 F62_2 1.336(11)
C68_2 F66_2 1.287(11)
C68_2 F64_2 1.286(11)
C68_2 F64B_2 1.295(13)
C68_2 F66B_2 1.311(13)
C68_2 F65B_2 1.334(13)
C68_2 F65_2 1.335(10)

loop_
_geom_torsion_atom_site_label_1
_geom_torsion_atom_site_label_2
_geom_torsion_atom_site_label_3
_geom_torsion_atom_site_label_4
_geom_torsion
O1_1 Ni1_1 P1_1 C9_1 175.7(10)
O2_1 Ni1_1 P1_1 C9_1 172.7(3)
P2_1 Ni1_1 P1_1 C9_1 -8.8(2)
C1_1 Ni1_1 P1_1 C9_1 174.9(4)
O1_1 Ni1_1 P1_1 C11_1 59.6(10)
O2_1 Ni1_1 P1_1 C11_1 56.5(3)
P2_1 Ni1_1 P1_1 C11_1 -124.9(2)
C1_1 Ni1_1 P1_1 C11_1 58.7(4)
O1_1 Ni1_1 P1_1 C15_1 -67.1(10)
O2_1 Ni1_1 P1_1 C15_1 -70.1(3)
P2_1 Ni1_1 P1_1 C15_1 108.5(3)
C1_1 Ni1_1 P1_1 C15_1 -67.9(4)
O1_1 Ni1_1 P2_1 C10_1 169.1(3)
O2_1 Ni1_1 P2_1 C10_1 163.6(7)
P1_1 Ni1_1 P2_1 C10_1 -10.2(2)
C1_1 Ni1_1 P2_1 C10_1 166.5(3)
O1_1 Ni1_1 P2_1 C25_1 53.5(3)
O2_1 Ni1_1 P2_1 C25_1 48.0(7)
P1_1 Ni1_1 P2_1 C25_1 -125.8(3)
C1_1 Ni1_1 P2_1 C25_1 50.9(4)
O1_1 Ni1_1 P2_1 C21_1 -73.0(3)
O2_1 Ni1_1 P2_1 C21_1 -78.4(7)
P1_1 Ni1_1 P2_1 C21_1 107.8(3)
C1_1 Ni1_1 P2_1 C21_1 -75.6(4)
O2_1 Ni1_1 O1_1 C1_1 2.2(5)
P2_1 Ni1_1 O1_1 C1_1 -176.5(4)
P1_1 Ni1_1 O1_1 C1_1 -1.0(13)
O1_1 Ni1_1 O2_1 C1_1 -2.1(4)
P2_1 Ni1_1 O2_1 C1_1 3.7(10)
P1_1 Ni1_1 O2_1 C1_1 177.3(4)
Ni1_1 O1_1 C1_1 O2_1 -3.4(7)
Ni1_1 O1_1 C1_1 C2_1 178.8(7)
Ni1_1 O2_1 C1_1 O1_1 3.3(7)
Ni1_1 O2_1 C1_1 C2_1 -178.9(8)
O2_1 Ni1_1 C1_1 O1_1 -176.4(8)
P2_1 Ni1_1 C1_1 O1_1 4.7(6)
P1_1 Ni1_1 C1_1 O1_1 179.7(3)
O1_1 Ni1_1 C1_1 O2_1 176.4(8)
P2_1 Ni1_1 C1_1 O2_1 -178.9(3)
P1_1 Ni1_1 C1_1 O2_1 -3.8(6)
O1_1 Ni1_1 C1_1 C2_1 -21(12)
O2_1 Ni1_1 C1_1 C2_1 163(13)
P2_1 Ni1_1 C1_1 C2_1 -16(13)
P1_1 Ni1_1 C1_1 C2_1 159(12)
O1_1 C1_1 C2_1 C3_1 -134.7(9)
O2_1 C1_1 C2_1 C3_1 47.7(12)
Ni1_1 C1_1 C2_1 C3_1 -114(12)
C11_1 P1_1 C9_1 C10_1 148.8(4)
C15_1 P1_1 C9_1 C10_1 -91.4(5)
Ni1_1 P1_1 C9_1 C10_1 30.2(5)
P1_1 C9_1 C10_1 P2_1 -39.4(5)
C25_1 P2_1 C10_1 C9_1 149.0(4)
C21_1 P2_1 C10_1 C9_1 -90.9(5)
Ni1_1 P2_1 C10_1 C9_1 31.4(5)
C9_1 P1_1 C11_1 C12_1 -76.4(5)
C15_1 P1_1 C11_1 C12_1 167.4(4)
Ni1_1 P1_1 C11_1 C12_1 40.1(5)
C9_1 P1_1 C11_1 C14_1 42.1(5)
C15_1 P1_1 C11_1 C14_1 -74.1(5)
Ni1_1 P1_1 C11_1 C14_1 158.7(4)
C9_1 P1_1 C11_1 C13_1 165.8(5)
C15_1 P1_1 C11_1 C13_1 49.6(6)
Ni1_1 P1_1 C11_1 C13_1 -77.7(5)
C9_1 P1_1 C15_1 C17_1 45.7(6)
C11_1 P1_1 C15_1 C17_1 162.1(5)
Ni1_1 P1_1 C15_1 C17_1 -72.1(5)
C9_1 P1_1 C15_1 C18_1 -73.2(6)
C11_1 P1_1 C15_1 C18_1 43.1(6)
Ni1_1 P1_1 C15_1 C18_1 169.0(4)
C9_1 P1_1 C15_1 C16_1 165.0(5)
C11_1 P1_1 C15_1 C16_1 -78.6(6)
Ni1_1 P1_1 C15_1 C16_1 47.2(6)
C10_1 P2_1 C21_1 C23_1 160.1(5)
C25_1 P2_1 C21_1 C23_1 -83.4(5)
Ni1_1 P2_1 C21_1 C23_1 41.8(6)
C10_1 P2_1 C21_1 C22_1 42.6(5)
C25_1 P2_1 C21_1 C22_1 159.2(5)
Ni1_1 P2_1 C21_1 C22_1 -75.7(5)
C10_1 P2_1 C21_1 C24_1 -76.0(6)
C25_1 P2_1 C21_1 C24_1 40.6(6)
Ni1_1 P2_1 C21_1 C24_1 165.8(4)
C10_1 P2_1 C25_1 C27_1 -76.3(5)
C21_1 P2_1 C25_1 C27_1 167.1(5)
Ni1_1 P2_1 C25_1 C27_1 39.7(5)
C10_1 P2_1 C25_1 C28_1 43.5(6)
C21_1 P2_1 C25_1 C28_1 -73.1(6)
Ni1_1 P2_1 C25_1 C28_1 159.5(5)
C10_1 P2_1 C25_1 C26_1 164.8(5)
C21_1 P2_1 C25_1 C26_1 48.1(6)
Ni1_1 P2_1 C25_1 C26_1 -79.2(5)
C41_1 B1_1 C31_1 C36_1 30.7(7)
C61_1 B1_1 C31_1 C36_1 146.4(5)
C51_1 B1_1 C31_1 C36_1 -94.2(6)
C41_1 B1_1 C31_1 C32_1 -156.2(5)
C61_1 B1_1 C31_1 C32_1 -40.6(7)
C51_1 B1_1 C31_1 C32_1 78.8(6)
C36_1 C31_1 C32_1 C33_1 -0.1(8)
B1_1 C31_1 C32_1 C33_1 -173.8(5)
C31_1 C32_1 C33_1 C34_1 -1.5(9)
C31_1 C32_1 C33_1 C37_1 178.2(5)
C32_1 C33_1 C34_1 C35_1 0.9(8)
C37_1 C33_1 C34_1 C35_1 -178.9(6)
C33_1 C34_1 C35_1 C36_1 1.3(8)
C33_1 C34_1 C35_1 C38_1 -178.9(5)
C34_1 C35_1 C36_1 C31_1 -3.1(8)
C38_1 C35_1 C36_1 C31_1 177.2(5)
C32_1 C31_1 C36_1 C35_1 2.4(8)
B1_1 C31_1 C36_1 C35_1 176.0(5)
C34_1 C35_1 C38_1 F34_1 -106.1(7)
C36_1 C35_1 C38_1 F34_1 73.6(8)
C34_1 C35_1 C38_1 F36_1 132.8(6)
C36_1 C35_1 C38_1 F36_1 -47.5(8)
C34_1 C35_1 C38_1 F35_1 14.6(9)
C36_1 C35_1 C38_1 F35_1 -165.7(6)
C61_1 B1_1 C41_1 C42_1 -85.0(6)
C31_1 B1_1 C41_1 C42_1 36.1(7)
C51_1 B1_1 C41_1 C42_1 155.5(5)
C61_1 B1_1 C41_1 C46_1 85.9(6)
C31_1 B1_1 C41_1 C46_1 -153.0(5)
C51_1 B1_1 C41_1 C46_1 -33.7(7)
C46_1 C41_1 C42_1 C43_1 1.1(8)
B1_1 C41_1 C42_1 C43_1 172.6(5)
C41_1 C42_1 C43_1 C44_1 -0.3(9)
C41_1 C42_1 C43_1 C47_1 -180.0(5)
C42_1 C43_1 C44_1 C45_1 -0.5(9)
C47_1 C43_1 C44_1 C45_1 179.2(6)
C43_1 C44_1 C45_1 C46_1 0.2(8)
C43_1 C44_1 C45_1 C48_1 -176.8(5)
C44_1 C45_1 C46_1 C41_1 0.8(8)
C48_1 C45_1 C46_1 C41_1 177.8(5)
C42_1 C41_1 C46_1 C45_1 -1.4(8)
B1_1 C41_1 C46_1 C45_1 -172.9(5)
C44_1 C43_1 C47_1 F42_1 98.3(19)
C42_1 C43_1 C47_1 F42_1 -82.0(19)
C44_1 C43_1 C47_1 F42B_1 -109(2)
C42_1 C43_1 C47_1 F42B_1 70(2)
C44_1 C43_1 C47_1 F41B_1 16(2)
C42_1 C43_1 C47_1 F41B_1 -164(2)
C44_1 C43_1 C47_1 F43B_1 133.5(18)
C42_1 C43_1 C47_1 F43B_1 -46.8(19)
C44_1 C43_1 C47_1 F43_1 -24.1(19)
C42_1 C43_1 C47_1 F43_1 155.6(18)
C44_1 C43_1 C47_1 F41_1 -142.4(17)
C42_1 C43_1 C47_1 F41_1 37.3(18)
C44_1 C45_1 C48_1 F44_1 -20.0(9)
C46_1 C45_1 C48_1 F44_1 162.9(5)
C44_1 C45_1 C48_1 F46_1 101.6(7)
C46_1 C45_1 C48_1 F46_1 -75.4(7)
C44_1 C45_1 C48_1 F45_1 -140.3(6)
C46_1 C45_1 C48_1 F45_1 42.7(8)
C41_1 B1_1 C51_1 C52_1 -29.4(7)
C61_1 B1_1 C51_1 C52_1 -144.5(5)
C31_1 B1_1 C51_1 C52_1 95.0(6)
C41_1 B1_1 C51_1 C56_1 155.8(5)
C61_1 B1_1 C51_1 C56_1 40.7(7)
C31_1 B1_1 C51_1 C56_1 -79.8(6)
C56_1 C51_1 C52_1 C53_1 -1.1(7)
B1_1 C51_1 C52_1 C53_1 -176.2(5)
C51_1 C52_1 C53_1 C54_1 1.4(8)
C51_1 C52_1 C53_1 C57_1 -176.9(5)
C52_1 C53_1 C54_1 C55_1 -0.1(8)
C57_1 C53_1 C54_1 C55_1 178.2(6)
C53_1 C54_1 C55_1 C56_1 -1.6(8)
C53_1 C54_1 C55_1 C58_1 176.7(5)
C54_1 C55_1 C56_1 C51_1 1.9(8)
C58_1 C55_1 C56_1 C51_1 -176.4(5)
C52_1 C51_1 C56_1 C55_1 -0.6(7)
B1_1 C51_1 C56_1 C55_1 174.7(5)
C54_1 C53_1 C57_1 F53B_1 148.6(18)
C52_1 C53_1 C57_1 F53B_1 -33.1(19)
C54_1 C53_1 C57_1 F51B_1 -87(3)
C52_1 C53_1 C57_1 F51B_1 92(2)
C54_1 C53_1 C57_1 F51_1 116.1(14)
C52_1 C53_1 C57_1 F51_1 -65.6(14)
C54_1 C53_1 C57_1 F53_1 -12.4(19)
C52_1 C53_1 C57_1 F53_1 165.8(17)
C54_1 C53_1 C57_1 F52B_1 33.1(18)
C52_1 C53_1 C57_1 F52B_1 -148.6(17)
C54_1 C53_1 C57_1 F52_1 -129.3(11)
C52_1 C53_1 C57_1 F52_1 49.0(12)
C54_1 C55_1 C58_1 F55B_1 -93(3)
C56_1 C55_1 C58_1 F55B_1 85(3)
C54_1 C55_1 C58_1 F54_1 0.1(18)
C56_1 C55_1 C58_1 F54_1 178.4(17)
C54_1 C55_1 C58_1 F56B_1 25(2)
C56_1 C55_1 C58_1 F56B_1 -156(2)
C54_1 C55_1 C58_1 F54B_1 144(2)
C56_1 C55_1 C58_1 F54B_1 -38(2)
C54_1 C55_1 C58_1 F55_1 123.4(14)
C56_1 C55_1 C58_1 F55_1 -58.3(14)
C54_1 C55_1 C58_1 F56_1 -121.2(13)
C56_1 C55_1 C58_1 F56_1 57.1(14)
C41_1 B1_1 C61_1 C66_1 87.2(6)
C31_1 B1_1 C61_1 C66_1 -34.8(7)
C51_1 B1_1 C61_1 C66_1 -150.6(5)
C41_1 B1_1 C61_1 C62_1 -83.7(6)
C31_1 B1_1 C61_1 C62_1 154.2(5)
C51_1 B1_1 C61_1 C62_1 38.5(7)
C66_1 C61_1 C62_1 C63_1 0.3(8)
B1_1 C61_1 C62_1 C63_1 172.0(5)
C61_1 C62_1 C63_1 C64_1 0.2(9)
C61_1 C62_1 C63_1 C67_1 180.0(5)
C62_1 C63_1 C64_1 C65_1 -0.4(8)
C67_1 C63_1 C64_1 C65_1 179.7(5)
C63_1 C64_1 C65_1 C66_1 0.2(8)
C63_1 C64_1 C65_1 C68_1 -178.2(5)
C64_1 C65_1 C66_1 C61_1 0.3(8)
C68_1 C65_1 C66_1 C61_1 178.8(5)
C62_1 C61_1 C66_1 C65_1 -0.5(8)
B1_1 C61_1 C66_1 C65_1 -172.0(5)
C62_1 C63_1 C67_1 F63_1 166.0(6)
C64_1 C63_1 C67_1 F63_1 -14.2(9)
C62_1 C63_1 C67_1 F62_1 -73.8(7)
C64_1 C63_1 C67_1 F62_1 106.0(6)
C62_1 C63_1 C67_1 F61_1 44.0(8)
C64_1 C63_1 C67_1 F61_1 -136.2(6)
C64_1 C65_1 C68_1 F66_1 110.1(7)
C66_1 C65_1 C68_1 F66_1 -68.3(8)
C64_1 C65_1 C68_1 F64_1 -11.3(9)
C66_1 C65_1 C68_1 F64_1 170.2(5)
C64_1 C65_1 C68_1 F65_1 -132.0(6)
C66_1 C65_1 C68_1 F65_1 49.5(8)
C34_1 C33_1 C37_1 F33_1 -10.4(9)
C32_1 C33_1 C37_1 F33_1 169.9(6)
C34_1 C33_1 C37_1 F31_1 110.7(7)
C32_1 C33_1 C37_1 F31_1 -69.1(8)
C34_1 C33_1 C37_1 F32_1 -132.0(6)
C32_1 C33_1 C37_1 F32_1 48.3(8)
O2_2 Ni1_2 P1_2 C9_2 -169.0(3)
O1_2 Ni1_2 P1_2 C9_2 -163.7(9)
P2_2 Ni1_2 P1_2 C9_2 10.5(2)
C1_2 Ni1_2 P1_2 C9_2 -168.3(4)
O2_2 Ni1_2 P1_2 C15_2 72.0(3)
O1_2 Ni1_2 P1_2 C15_2 77.3(9)
P2_2 Ni1_2 P1_2 C15_2 -108.5(3)
C1_2 Ni1_2 P1_2 C15_2 72.7(4)
O2_2 Ni1_2 P1_2 C11_2 -53.3(3)
O1_2 Ni1_2 P1_2 C11_2 -48.0(9)
P2_2 Ni1_2 P1_2 C11_2 126.2(2)
C1_2 Ni1_2 P1_2 C11_2 -52.6(4)
O2_2 Ni1_2 P2_2 C10_2 -175.2(9)
O1_2 Ni1_2 P2_2 C10_2 -173.5(3)
P1_2 Ni1_2 P2_2 C10_2 7.8(2)
C1_2 Ni1_2 P2_2 C10_2 -173.5(4)
O2_2 Ni1_2 P2_2 C21_2 66.6(10)
O1_2 Ni1_2 P2_2 C21_2 68.4(3)
P1_2 Ni1_2 P2_2 C21_2 -110.4(2)
C1_2 Ni1_2 P2_2 C21_2 68.3(4)
O2_2 Ni1_2 P2_2 C25_2 -59.3(10)
O1_2 Ni1_2 P2_2 C25_2 -57.6(3)
P1_2 Ni1_2 P2_2 C25_2 123.6(3)
C1_2 Ni1_2 P2_2 C25_2 -57.6(4)
O2_2 Ni1_2 O1_2 C1_2 -0.3(5)
P2_2 Ni1_2 O1_2 C1_2 -180.0(5)
P1_2 Ni1_2 O1_2 C1_2 -5.9(12)
O1_2 Ni1_2 O2_2 C1_2 0.3(5)
P2_2 Ni1_2 O2_2 C1_2 2.1(12)
P1_2 Ni1_2 O2_2 C1_2 179.1(5)
Ni1_2 O2_2 C1_2 O1_2 -0.5(8)
Ni1_2 O2_2 C1_2 C2_2 179.3(7)
Ni1_2 O1_2 C1_2 O2_2 0.5(8)
Ni1_2 O1_2 C1_2 C2_2 -179.3(8)
O1_2 Ni1_2 C1_2 O2_2 -179.5(8)
P2_2 Ni1_2 C1_2 O2_2 -179.4(3)
P1_2 Ni1_2 C1_2 O2_2 -1.2(6)
O2_2 Ni1_2 C1_2 O1_2 179.5(8)
P2_2 Ni1_2 C1_2 O1_2 0.0(6)
P1_2 Ni1_2 C1_2 O1_2 178.3(4)
O2_2 Ni1_2 C1_2 C2_2 -32(30)
O1_2 Ni1_2 C1_2 C2_2 149(30)
P2_2 Ni1_2 C1_2 C2_2 149(30)
P1_2 Ni1_2 C1_2 C2_2 -33(30)
O2_2 C1_2 C2_2 C3_2 -99.7(9)
O1_2 C1_2 C2_2 C3_2 80.1(10)
Ni1_2 C1_2 C2_2 C3_2 -68(30)
C15_2 P1_2 C9_2 C10_2 91.2(5)
C11_2 P1_2 C9_2 C10_2 -148.9(5)
Ni1_2 P1_2 C9_2 C10_2 -30.9(5)
P1_2 C9_2 C10_2 P2_2 38.2(6)
C21_2 P2_2 C10_2 C9_2 93.3(5)
C25_2 P2_2 C10_2 C9_2 -147.4(5)
Ni1_2 P2_2 C10_2 C9_2 -28.5(5)
C9_2 P1_2 C11_2 C12_2 75.0(5)
C15_2 P1_2 C11_2 C12_2 -167.0(5)
Ni1_2 P1_2 C11_2 C12_2 -40.8(5)
C9_2 P1_2 C11_2 C14_2 -43.6(5)
C15_2 P1_2 C11_2 C14_2 74.4(6)
Ni1_2 P1_2 C11_2 C14_2 -159.4(4)
C9_2 P1_2 C11_2 C13_2 -167.4(5)
C15_2 P1_2 C11_2 C13_2 -49.5(6)
Ni1_2 P1_2 C11_2 C13_2 76.8(5)
C9_2 P1_2 C15_2 C17_2 -42.8(6)
C11_2 P1_2 C15_2 C17_2 -159.8(5)
Ni1_2 P1_2 C15_2 C17_2 75.4(6)
C9_2 P1_2 C15_2 C16_2 -160.7(5)
C11_2 P1_2 C15_2 C16_2 82.3(5)
Ni1_2 P1_2 C15_2 C16_2 -42.5(6)
C9_2 P1_2 C15_2 C18_2 76.8(6)
C11_2 P1_2 C15_2 C18_2 -40.3(7)
Ni1_2 P1_2 C15_2 C18_2 -165.0(5)
C10_2 P2_2 C21_2 C22_2 -45.0(6)
C25_2 P2_2 C21_2 C22_2 -161.0(5)
Ni1_2 P2_2 C21_2 C22_2 73.1(5)
C10_2 P2_2 C21_2 C23_2 -162.9(5)
C25_2 P2_2 C21_2 C23_2 81.1(6)
Ni1_2 P2_2 C21_2 C23_2 -44.7(6)
C10_2 P2_2 C21_2 C24_2 73.5(5)
C25_2 P2_2 C21_2 C24_2 -42.6(6)
Ni1_2 P2_2 C21_2 C24_2 -168.4(4)
C10_2 P2_2 C25_2 C28_2 -43.3(6)
C21_2 P2_2 C25_2 C28_2 73.3(6)
Ni1_2 P2_2 C25_2 C28_2 -159.8(5)
C10_2 P2_2 C25_2 C26_2 -167.2(5)
C21_2 P2_2 C25_2 C26_2 -50.6(6)
Ni1_2 P2_2 C25_2 C26_2 76.3(5)
C10_2 P2_2 C25_2 C27_2 75.6(6)
C21_2 P2_2 C25_2 C27_2 -167.7(5)
Ni1_2 P2_2 C25_2 C27_2 -40.8(6)
C51_2 B1_2 C31_2 C36_2 -85.7(6)
C61_2 B1_2 C31_2 C36_2 152.0(5)
C41_2 B1_2 C31_2 C36_2 35.9(7)
C51_2 B1_2 C31_2 C32_2 85.5(6)
C61_2 B1_2 C31_2 C32_2 -36.8(7)
C41_2 B1_2 C31_2 C32_2 -152.9(5)
C36_2 C31_2 C32_2 C33_2 -0.7(8)
B1_2 C31_2 C32_2 C33_2 -172.4(5)
C31_2 C32_2 C33_2 C34_2 -0.4(9)
C31_2 C32_2 C33_2 C38_2 179.4(6)
C32_2 C33_2 C34_2 C35_2 0.5(9)
C38_2 C33_2 C34_2 C35_2 -179.2(6)
C33_2 C34_2 C35_2 C36_2 0.4(10)
C33_2 C34_2 C35_2 C37_2 179.5(6)
C34_2 C35_2 C36_2 C31_2 -1.5(10)
C37_2 C35_2 C36_2 C31_2 179.4(6)
C32_2 C31_2 C36_2 C35_2 1.6(8)
B1_2 C31_2 C36_2 C35_2 173.3(6)
C34_2 C35_2 C37_2 F32_2 -116.8(15)
C36_2 C35_2 C37_2 F32_2 62.3(16)
C34_2 C35_2 C37_2 F33B_2 -163.8(19)
C36_2 C35_2 C37_2 F33B_2 15(2)
C34_2 C35_2 C37_2 F32B_2 68(2)
C36_2 C35_2 C37_2 F32B_2 -113(2)
C34_2 C35_2 C37_2 F33_2 10.7(19)
C36_2 C35_2 C37_2 F33_2 -170.2(16)
C34_2 C35_2 C37_2 F31B_2 -48.6(16)
C36_2 C35_2 C37_2 F31B_2 130.6(14)
C34_2 C35_2 C37_2 F31_2 126.8(12)
C36_2 C35_2 C37_2 F31_2 -54.0(13)
C34_2 C33_2 C38_2 F36_2 -4.4(16)
C32_2 C33_2 C38_2 F36_2 175.9(14)
C34_2 C33_2 C38_2 F35B_2 88(3)
C32_2 C33_2 C38_2 F35B_2 -92(3)
C34_2 C33_2 C38_2 F35_2 -130.6(10)
C32_2 C33_2 C38_2 F35_2 49.7(11)
C34_2 C33_2 C38_2 F34B_2 -38(3)
C32_2 C33_2 C38_2 F34B_2 143(3)
C34_2 C33_2 C38_2 F36B_2 -153(3)
C32_2 C33_2 C38_2 F36B_2 27(3)
C34_2 C33_2 C38_2 F34_2 112.5(9)
C32_2 C33_2 C38_2 F34_2 -67.3(10)
C51_2 B1_2 C41_2 C46_2 -30.7(8)
C61_2 B1_2 C41_2 C46_2 91.7(6)
C31_2 B1_2 C41_2 C46_2 -147.0(5)
C51_2 B1_2 C41_2 C42_2 155.3(5)
C61_2 B1_2 C41_2 C42_2 -82.3(6)
C31_2 B1_2 C41_2 C42_2 38.9(7)
C46_2 C41_2 C42_2 C43_2 1.4(8)
B1_2 C41_2 C42_2 C43_2 176.0(5)
C41_2 C42_2 C43_2 C44_2 0.2(9)
C41_2 C42_2 C43_2 C47_2 -179.6(6)
C42_2 C43_2 C44_2 C45_2 -0.2(9)
C47_2 C43_2 C44_2 C45_2 179.5(6)
C43_2 C44_2 C45_2 C46_2 -1.4(9)
C43_2 C44_2 C45_2 C48_2 178.8(6)
C44_2 C45_2 C46_2 C41_2 3.2(9)
C48_2 C45_2 C46_2 C41_2 -176.9(6)
C42_2 C41_2 C46_2 C45_2 -3.1(8)
B1_2 C41_2 C46_2 C45_2 -177.6(5)
C44_2 C43_2 C47_2 F42_2 114.7(7)
C42_2 C43_2 C47_2 F42_2 -65.5(8)
C44_2 C43_2 C47_2 F41_2 -124.8(7)
C42_2 C43_2 C47_2 F41_2 54.9(9)
C44_2 C43_2 C47_2 F43_2 -4.5(10)
C42_2 C43_2 C47_2 F43_2 175.2(6)
C44_2 C45_2 C48_2 F44_2 -11.0(10)
C46_2 C45_2 C48_2 F44_2 169.2(7)
C44_2 C45_2 C48_2 F46_2 112.7(7)
C46_2 C45_2 C48_2 F46_2 -67.1(8)
C44_2 C45_2 C48_2 F45_2 -133.2(6)
C46_2 C45_2 C48_2 F45_2 47.0(9)
C61_2 B1_2 C51_2 C52_2 -150.7(5)
C41_2 B1_2 C51_2 C52_2 -33.6(7)
C31_2 B1_2 C51_2 C52_2 87.2(6)
C61_2 B1_2 C51_2 C56_2 34.3(7)
C41_2 B1_2 C51_2 C56_2 151.5(5)
C31_2 B1_2 C51_2 C56_2 -87.7(6)
C56_2 C51_2 C52_2 C53_2 -2.0(8)
B1_2 C51_2 C52_2 C53_2 -177.3(5)
C51_2 C52_2 C53_2 C54_2 1.3(9)
C51_2 C52_2 C53_2 C57_2 -176.2(6)
C52_2 C53_2 C54_2 C55_2 0.0(9)
C57_2 C53_2 C54_2 C55_2 177.5(6)
C53_2 C54_2 C55_2 C56_2 -0.5(9)
C53_2 C54_2 C55_2 C58_2 178.1(6)
C54_2 C55_2 C56_2 C51_2 -0.2(9)
C58_2 C55_2 C56_2 C51_2 -178.9(5)
C52_2 C51_2 C56_2 C55_2 1.4(8)
B1_2 C51_2 C56_2 C55_2 176.7(5)
C52_2 C53_2 C57_2 F53_2 176.2(7)
C54_2 C53_2 C57_2 F53_2 -1.3(12)
C52_2 C53_2 C57_2 F51_2 -54.3(10)
C54_2 C53_2 C57_2 F51_2 128.2(7)
C52_2 C53_2 C57_2 F52_2 55.8(9)
C54_2 C53_2 C57_2 F52_2 -121.8(8)
C54_2 C55_2 C58_2 F56_2 -102.9(8)
C56_2 C55_2 C58_2 F56_2 75.8(8)
C54_2 C55_2 C58_2 F54_2 19.0(9)
C56_2 C55_2 C58_2 F54_2 -162.4(6)
C54_2 C55_2 C58_2 F55_2 136.9(7)
C56_2 C55_2 C58_2 F55_2 -44.5(9)
C51_2 B1_2 C61_2 C66_2 -155.2(5)
C41_2 B1_2 C61_2 C66_2 82.4(6)
C31_2 B1_2 C61_2 C66_2 -38.1(7)
C51_2 B1_2 C61_2 C62_2 29.5(7)
C41_2 B1_2 C61_2 C62_2 -92.8(6)
C31_2 B1_2 C61_2 C62_2 146.6(5)
C66_2 C61_2 C62_2 C63_2 1.5(8)
B1_2 C61_2 C62_2 C63_2 177.1(5)
C61_2 C62_2 C63_2 C64_2 -1.1(9)
C61_2 C62_2 C63_2 C67_2 178.2(6)
C62_2 C63_2 C64_2 C65_2 -0.2(9)
C67_2 C63_2 C64_2 C65_2 -179.5(6)
C63_2 C64_2 C65_2 C66_2 1.0(9)
C63_2 C64_2 C65_2 C68_2 -179.6(6)
C64_2 C65_2 C66_2 C61_2 -0.6(9)
C68_2 C65_2 C66_2 C61_2 -179.9(5)
C62_2 C61_2 C66_2 C65_2 -0.7(8)
B1_2 C61_2 C66_2 C65_2 -176.2(5)
C64_2 C63_2 C67_2 F63B_2 -173(2)
C62_2 C63_2 C67_2 F63B_2 8(2)
C64_2 C63_2 C67_2 F63_2 8.8(17)
C62_2 C63_2 C67_2 F63_2 -170.5(14)
C64_2 C63_2 C67_2 F61B_2 -49.5(12)
C62_2 C63_2 C67_2 F61B_2 131.2(10)
C64_2 C63_2 C67_2 F62B_2 57.1(16)
C62_2 C63_2 C67_2 F62B_2 -122.2(15)
C64_2 C63_2 C67_2 F61_2 131.4(9)
C62_2 C63_2 C67_2 F61_2 -47.9(11)
C64_2 C63_2 C67_2 F62_2 -118.1(10)
C62_2 C63_2 C67_2 F62_2 62.6(11)
C66_2 C65_2 C68_2 F66_2 -9.0(17)
C64_2 C65_2 C68_2 F66_2 171.7(16)
C66_2 C65_2 C68_2 F64_2 119.7(14)
C64_2 C65_2 C68_2 F64_2 -59.6(14)
C66_2 C65_2 C68_2 F64B_2 -88(3)
C64_2 C65_2 C68_2 F64B_2 92(3)
C66_2 C65_2 C68_2 F66B_2 144.8(17)
C64_2 C65_2 C68_2 F66B_2 -34.6(18)
C66_2 C65_2 C68_2 F65B_2 30.7(18)
C64_2 C65_2 C68_2 F65B_2 -148.6(17)
C66_2 C65_2 C68_2 F65_2 -123.8(9)
C64_2 C65_2 C68_2 F65_2 56.9(10)
